data_7119831
loop_
_publ_author_name
'Juhoon Lee'
'Nolan W. Waggoner'
'Luis Polanco'
'Ga Rim You'
'Vincent M. Lynch'
'Sung Kuk Kim'
'Simon M. Humphrey'
'Jonathan L. Sessler'

_publ_section_title
;
 Ship in a breakable bottle: fluoride-induced release of an organic
 molecule from a Pr(III)-linked molecular cage
;
_journal_name_full Chem.Commun.
_journal_page_first 8514
_journal_volume 52
_journal_year 2016
_chemical_formula_moiety '5 C40 H38 N4 O4, 4 Pr, 2 O H, 12 C3 H7 N O, 2 C5 H11 N O,  C40 H40 N4 O4'
_chemical_formula_sum 'C286 H338 N38 O40 Pr4'
_chemical_formula_weight 5511.56
_space_group_crystal_system triclinic
_space_group_IT_number 2
_space_group_name_Hall '-P 1'
_space_group_name_H-M_alt 'P -1'
_symmetry_space_group_name_Hall '-P 1'
_symmetry_space_group_name_H-M 'P -1'
_atom_sites_solution_hydrogens mixed
_audit_creation_method SHELXL-2014/7
_audit_update_record
;
2016-04-20 deposited with the CCDC.
2016-05-26 downloaded from the CCDC.
;
_cell_angle_alpha 62.477(2)
_cell_angle_beta 79.558(2)
_cell_angle_gamma 67.086(2)
_cell_formula_units_Z 1
_cell_length_a 20.6712(4)
_cell_length_b 21.0386(5)
_cell_length_c 21.6281(5)
_cell_measurement_reflns_used 20338
_cell_measurement_temperature 173(2)
_cell_measurement_theta_max 74.6
_cell_measurement_theta_min 3.27
_cell_volume 7683.2(3)
_computing_cell_refinement 'Apex II release 2010, Bruker AXS, Inc.'
_computing_data_collection 'Apex II release 2010, Bruker AXS, Inc.'
_computing_data_reduction 'Apex II release 2010, Bruker AXS, Inc.'
_computing_molecular_graphics 'XP SHELXTL/PC, Siemens Analytical'
_computing_publication_material 'XL SHELXTL/Plus, Siemens Analytical'
_computing_structure_refinement 'Shelxl-2014/7, Sheldrick, G. M. 2015'
_computing_structure_solution
;

SIR2004 - Altomare A., Burla M.C., Caliandro, M., Camalli M., Carrozzini, B., 
Cascarano G.L., De Caro, L., Giacovazzo C., Polidori G.,Spagna R.
;
_diffrn_ambient_temperature 173(2)
_diffrn_measured_fraction_theta_full 0.992
_diffrn_measured_fraction_theta_max 0.957
_diffrn_measurement_device_type 'Agilent SuperNova with AtlasS2 CCD'
_diffrn_measurement_method \w-scans
_diffrn_radiation_type CuK\a
_diffrn_radiation_wavelength 1.54184
_diffrn_reflns_av_R_equivalents 0.0320
_diffrn_reflns_av_unetI/netI 0.0456
_diffrn_reflns_Laue_measured_fraction_full 0.992
_diffrn_reflns_Laue_measured_fraction_max 0.957
_diffrn_reflns_limit_h_max 25
_diffrn_reflns_limit_h_min -25
_diffrn_reflns_limit_k_max 24
_diffrn_reflns_limit_k_min -26
_diffrn_reflns_limit_l_max 26
_diffrn_reflns_limit_l_min -25
_diffrn_reflns_number 51735
_diffrn_reflns_point_group_measured_fraction_full 0.992
_diffrn_reflns_point_group_measured_fraction_max 0.957
_diffrn_reflns_theta_full 67.684
_diffrn_reflns_theta_max 76.398
_diffrn_reflns_theta_min 2.304
_diffrn_source 'sealed microfocus tube'
_exptl_absorpt_coefficient_mu 5.329
_exptl_absorpt_correction_T_max 1.00
_exptl_absorpt_correction_T_min 0.881
_exptl_absorpt_correction_type multi-scan
_exptl_absorpt_process_details
;
CrysAlisPro, Agilent Technologies,
Version 1.171.37.35e (release 07-10-2014 CrysAlis171 .NET)
(compiled Oct  7 2014,17:20:27)
Empirical absorption correction using spherical harmonics,
 implemented in SCALE3 ABSPACK scaling algorithm.
;
_exptl_crystal_colour colorless
_exptl_crystal_density_diffrn 1.191
_exptl_crystal_description prisms
_exptl_crystal_F_000 2876
_exptl_crystal_size_max 0.17
_exptl_crystal_size_mid 0.11
_exptl_crystal_size_min 0.06
_refine_diff_density_max 1.150
_refine_diff_density_min -1.332
_refine_diff_density_rms 0.096
_refine_ls_extinction_coef .
_refine_ls_extinction_method none
_refine_ls_goodness_of_fit_ref 1.045
_refine_ls_hydrogen_treatment constr
_refine_ls_matrix_type full
_refine_ls_number_parameters 1746
_refine_ls_number_reflns 30831
_refine_ls_number_restraints 2699
_refine_ls_restrained_S_all 1.076
_refine_ls_R_factor_all 0.0733
_refine_ls_R_factor_gt 0.0555
_refine_ls_shift/su_max 0.060
_refine_ls_shift/su_mean 0.001
_refine_ls_structure_factor_coef Fsqd
_refine_ls_weighting_details 'w=1/[\s^2^(Fo^2^)+(0.0978P)^2^+9.1139P] where P=(Fo^2^+2Fc^2^)/3'
_refine_ls_weighting_scheme calc
_refine_ls_wR_factor_gt 0.1507
_refine_ls_wR_factor_ref 0.1704
_reflns_Friedel_coverage 0.000
_reflns_Friedel_fraction_full .
_reflns_Friedel_fraction_max .
_reflns_number_gt 24319
_reflns_number_total 30831
_reflns_threshold_expression 'I > 2\s(I)'
_cod_data_source_file c6cc03471c2.cif
_cod_data_source_block shelx1
_cod_database_code 7119831
_shelx_shelxl_version_number 2014/7
_shelx_space_group_comment
;
The symmetry employed for this shelxl refinement is uniquely defined
by the following loop, which should always be used as a source of
symmetry information in preference to the above space-group names.
They are only intended as comments.
;
_platon_squeeze_void_probe_radius 1.20

loop_
_space_group_symop_operation_xyz
'x, y, z'
'-x, -y, -z'

loop_
_atom_site_label
_atom_site_type_symbol
_atom_site_fract_x
_atom_site_fract_y
_atom_site_fract_z
_atom_site_U_iso_or_equiv
_atom_site_adp_type
_atom_site_occupancy
_atom_site_site_symmetry_order
_atom_site_calc_flag
_atom_site_refinement_flags_posn
_atom_site_refinement_flags_adp
_atom_site_refinement_flags_occupancy
_atom_site_disorder_assembly
_atom_site_disorder_group
O1 O 0.66217(16) 0.46465(19) 0.76776(16) 0.0447(7) Uani 1 1 d . U . . .
O2 O 0.74807(19) 0.4056(3) 0.84336(19) 0.0629(10) Uani 1 1 d . U . . .
N1 N 0.8982(2) 0.4882(3) 0.4795(2) 0.0495(9) Uani 1 1 d . U . . .
H1N H 0.8979 0.5097 0.5061 0.059 Uiso 1 1 calc R U . . .
N2 N 1.0270(2) 0.3843(3) 0.5992(2) 0.0505(9) Uani 1 1 d . U . . .
H2N H 1.0008 0.4309 0.5941 0.061 Uiso 1 1 calc R U . . .
C1 C 0.8866(3) 0.5263(4) 0.4090(3) 0.0569(12) Uani 1 1 d . U . . .
C2 C 0.8931(3) 0.4724(4) 0.3870(3) 0.0642(14) Uani 1 1 d . U . . .
H2 H 0.8890 0.4817 0.3403 0.077 Uiso 1 1 calc R U . . .
C3 C 0.9067(3) 0.4009(4) 0.4458(3) 0.0628(14) Uani 1 1 d . U . . .
H3 H 0.9122 0.3539 0.4459 0.075 Uiso 1 1 calc R U . . .
C4 C 0.9107(3) 0.4114(3) 0.5028(3) 0.0502(11) Uani 1 1 d . U . . .
C5 C 0.9279(3) 0.3539(3) 0.5781(3) 0.0510(11) Uani 1 1 d . U . . .
C6 C 1.0030(3) 0.3345(3) 0.5943(3) 0.0529(11) Uani 1 1 d . U . . .
C7 C 1.0598(3) 0.2692(4) 0.6048(4) 0.0693(16) Uani 1 1 d . U . . .
H7 H 1.0593 0.2244 0.6044 0.083 Uiso 1 1 calc R U . . .
C8 C 1.1200(3) 0.2796(4) 0.6164(4) 0.0725(17) Uani 1 1 d . U . . .
H8 H 1.1665 0.2436 0.6248 0.087 Uiso 1 1 calc R U . . .
C9 C 1.0979(3) 0.3514(3) 0.6131(3) 0.0559(12) Uani 1 1 d . U . . .
C10 C 1.1385(3) 0.3873(4) 0.6292(3) 0.0642(14) Uani 1 1 d . U . . .
C11 C 0.9186(3) 0.2797(3) 0.5889(3) 0.0586(13) Uani 1 1 d . U . . .
H11A H 0.8688 0.2897 0.5846 0.088 Uiso 1 1 calc R U . . .
H11B H 0.9354 0.2394 0.6354 0.088 Uiso 1 1 calc R U . . .
H11C H 0.9458 0.2632 0.5535 0.088 Uiso 1 1 calc R U . . .
C12 C 1.2170(4) 0.3557(4) 0.6087(5) 0.085(2) Uani 1 1 d . U . . .
H12A H 1.2374 0.3010 0.6394 0.128 Uiso 1 1 calc R U . . .
H12B H 1.2433 0.3831 0.6136 0.128 Uiso 1 1 calc R U . . .
H12C H 1.2197 0.3631 0.5602 0.128 Uiso 1 1 calc R U . . .
C13 C 1.1337(6) 0.3631(5) 0.7086(4) 0.101(3) Uani 1 1 d . U . . .
H13A H 1.0865 0.3905 0.7205 0.151 Uiso 1 1 calc R U . . .
H13B H 1.1684 0.3755 0.7222 0.151 Uiso 1 1 calc R U . . .
H13C H 1.1433 0.3078 0.7335 0.151 Uiso 1 1 calc R U . . .
C14 C 0.8762(2) 0.3801(3) 0.6302(3) 0.0457(10) Uani 1 1 d . U . . .
C15 C 0.8051(3) 0.4208(3) 0.6133(3) 0.0512(12) Uani 1 1 d . U . . .
H15 H 0.7896 0.4382 0.5676 0.061 Uiso 1 1 calc R U . . .
C16 C 0.7571(2) 0.4359(3) 0.6630(3) 0.0467(10) Uani 1 1 d . U . . .
H16 H 0.7088 0.4633 0.6510 0.056 Uiso 1 1 calc R U . . .
C17 C 0.7784(2) 0.4117(3) 0.7293(2) 0.0434(10) Uani 1 1 d . U . . .
C18 C 0.8485(3) 0.3724(3) 0.7464(3) 0.0559(13) Uani 1 1 d . U . . .
H18 H 0.8636 0.3559 0.7920 0.067 Uiso 1 1 calc R U . . .
C19 C 0.8975(3) 0.3568(3) 0.6969(3) 0.0563(13) Uani 1 1 d . U . . .
H19 H 0.9458 0.3299 0.7090 0.068 Uiso 1 1 calc R U . . .
C20 C 0.7257(2) 0.4281(3) 0.7833(2) 0.0417(9) Uani 1 1 d . U . . .
O5 O 0.33099(19) 0.64613(18) 0.99643(17) 0.0480(8) Uani 1 1 d . U . . .
O6 O 0.3609(2) 0.7316(2) 0.89899(18) 0.0550(9) Uani 1 1 d . U . . .
C43 C -0.0923(4) 0.9005(6) 0.9437(6) 0.107(3) Uani 1 1 d . U . . .
H5 H -0.1152 0.9076 0.9055 0.128 Uiso 1 1 calc R U . . .
N6 N 0.0478(3) 1.0230(3) 0.8911(4) 0.0881(17) Uani 1 1 d . U . . .
H6 H 0.0684 0.9934 0.9321 0.106 Uiso 1 1 calc R U . . .
C42 C -0.1196(4) 0.8876(5) 1.0107(5) 0.104(3) Uani 1 1 d . U . . .
H42 H -0.1642 0.8828 1.0261 0.125 Uiso 1 1 calc R U . . .
C41 C -0.0719(4) 0.8830(4) 1.0512(5) 0.091(2) Uani 1 1 d . U . . .
N5 N -0.0150(3) 0.8912(3) 1.0102(4) 0.0884(18) Uani 1 1 d . U . . .
H43 H 0.0232 0.8905 1.0234 0.106 Uiso 1 1 calc R U . . .
C44 C -0.0258(4) 0.9009(5) 0.9437(5) 0.095(2) Uani 1 1 d . U . . .
C45 C 0.0256(4) 0.9178(5) 0.8853(5) 0.099(2) Uani 1 1 d . U . . .
C46 C 0.0221(4) 1.0001(5) 0.8574(5) 0.095(2) Uani 1 1 d . U . . .
C47 C -0.0081(5) 1.0647(5) 0.7950(5) 0.106(3) Uani 1 1 d . U . . .
H47 H -0.0316 1.0658 0.7605 0.127 Uiso 1 1 calc R U . . .
C48 C 0.0033(4) 1.1258(5) 0.7941(5) 0.101(2) Uani 1 1 d . U . . .
H48 H -0.0108 1.1765 0.7580 0.121 Uiso 1 1 calc R U . . .
C49 C 0.0381(3) 1.1014(4) 0.8531(4) 0.0883(19) Uani 1 1 d . U . . .
C50 C 0.0714(4) 1.1405(5) 0.8733(5) 0.094(2) Uani 1 1 d . U . . .
C51 C 0.1018(4) 0.8631(4) 0.9033(5) 0.090(2) Uani 1 1 d . U . . .
C52 C 0.1568(4) 0.8859(4) 0.8630(4) 0.087(2) Uani 1 1 d . U . . .
H52 H 0.1467 0.9360 0.8261 0.105 Uiso 1 1 calc R U . . .
C53 C 0.2250(4) 0.8367(3) 0.8765(4) 0.0748(18) Uani 1 1 d . U . . .
H53 H 0.2616 0.8524 0.8477 0.090 Uiso 1 1 calc R U . . .
C54 C 0.2412(3) 0.7644(3) 0.9314(3) 0.0587(13) Uani 1 1 d . U . . .
C55 C 0.1870(3) 0.7412(4) 0.9744(4) 0.0751(18) Uani 1 1 d . U . . .
H55 H 0.1980 0.6920 1.0126 0.090 Uiso 1 1 calc R U . . .
C56 C 0.1179(4) 0.7900(4) 0.9610(5) 0.090(2) Uani 1 1 d . U . . .
H56 H 0.0813 0.7745 0.9902 0.108 Uiso 1 1 calc R U . . .
C57 C 0.3151(3) 0.7124(3) 0.9434(3) 0.0495(11) Uani 1 1 d . U . . .
C58 C 0.0047(5) 0.9069(6) 0.8266(6) 0.124(3) Uani 1 1 d . U . . .
H04D H -0.0075 0.8605 0.8471 0.185 Uiso 1 1 calc R U . . .
H04E H 0.0441 0.9019 0.7943 0.185 Uiso 1 1 calc R U . . .
H04F H -0.0360 0.9513 0.8014 0.185 Uiso 1 1 calc R U . . .
C59 C 0.1490(5) 1.1230(6) 0.8418(6) 0.135(4) Uani 1 1 d . U . . .
H03A H 0.1722 1.1519 0.8487 0.203 Uiso 1 1 calc R U . . .
H03B H 0.1466 1.1382 0.7918 0.203 Uiso 1 1 calc R U . . .
H03C H 0.1758 1.0681 0.8655 0.203 Uiso 1 1 calc R U . . .
C60 C 0.0326(5) 1.2279(5) 0.8355(6) 0.126(4) Uani 1 1 d . U . . .
H04A H -0.0133 1.2418 0.8575 0.190 Uiso 1 1 calc R U . . .
H04B H 0.0260 1.2425 0.7864 0.190 Uiso 1 1 calc R U . . .
H04C H 0.0605 1.2547 0.8387 0.190 Uiso 1 1 calc R U . . .
O3 O 0.50569(17) 0.52833(17) 0.85161(15) 0.0412(7) Uani 1 1 d . U . . .
O4 O 0.4374(2) 0.64826(18) 0.79554(17) 0.0526(9) Uani 1 1 d . U . . .
N3 N 0.4879(2) 0.4092(2) 0.60699(18) 0.0373(7) Uani 1 1 d . U . . .
H3N H 0.5065 0.4451 0.5910 0.045 Uiso 1 1 calc R U . . .
N4 N 0.3941(2) 0.5931(2) 0.50763(19) 0.0384(7) Uani 1 1 d . U . . .
H4N H 0.4353 0.5864 0.5202 0.046 Uiso 1 1 calc R U . . .
C21 C 0.5242(3) 0.3348(2) 0.6173(2) 0.0408(9) Uani 1 1 d . U . . .
C22 C 0.4767(3) 0.2975(3) 0.6416(3) 0.0481(10) Uani 1 1 d . U . . .
H22 H 0.4867 0.2452 0.6531 0.058 Uiso 1 1 calc R U . . .
C23 C 0.4097(3) 0.3511(3) 0.6464(2) 0.0470(10) Uani 1 1 d . U . . .
H23 H 0.3672 0.3411 0.6616 0.056 Uiso 1 1 calc R U . . .
C24 C 0.4182(2) 0.4199(3) 0.6252(2) 0.0393(9) Uani 1 1 d . U . . .
C25 C 0.3671(2) 0.4945(3) 0.6245(2) 0.0415(9) Uani 1 1 d . U . . .
C26 C 0.3493(2) 0.5559(3) 0.5506(2) 0.0415(9) Uani 1 1 d . U . . .
C27 C 0.2905(3) 0.5823(3) 0.5120(3) 0.0544(12) Uani 1 1 d . U . . .
H27 H 0.2505 0.5672 0.5278 0.065 Uiso 1 1 calc R U . . .
C28 C 0.3008(3) 0.6359(3) 0.4443(3) 0.0526(12) Uani 1 1 d . U . . .
H28 H 0.2686 0.6631 0.4066 0.063 Uiso 1 1 calc R U . . .
C29 C 0.3650(2) 0.6420(3) 0.4424(2) 0.0412(9) Uani 1 1 d . U . . .
C30 C 0.3971(3) 0.6973(3) 0.3849(2) 0.0456(10) Uani 1 1 d . U . . .
C31 C 0.2983(3) 0.4819(3) 0.6612(3) 0.0533(12) Uani 1 1 d . U . . .
H31A H 0.2783 0.4651 0.6361 0.080 Uiso 1 1 calc R U . . .
H31B H 0.2645 0.5299 0.6613 0.080 Uiso 1 1 calc R U . . .
H31C H 0.3087 0.4426 0.7093 0.080 Uiso 1 1 calc R U . . .
C32 C 0.3698(3) 0.7159(4) 0.3137(3) 0.0640(15) Uani 1 1 d . U . . .
H32A H 0.3924 0.7488 0.2756 0.096 Uiso 1 1 calc R U . . .
H32B H 0.3188 0.7425 0.3112 0.096 Uiso 1 1 calc R U . . .
H32C H 0.3810 0.6682 0.3097 0.096 Uiso 1 1 calc R U . . .
C33 C 0.3728(4) 0.7712(3) 0.3930(4) 0.0686(16) Uani 1 1 d . U . . .
H33A H 0.3866 0.7599 0.4391 0.103 Uiso 1 1 calc R U . . .
H33B H 0.3216 0.7949 0.3884 0.103 Uiso 1 1 calc R U . . .
H33C H 0.3947 0.8063 0.3568 0.103 Uiso 1 1 calc R U . . .
C34 C 0.3958(3) 0.5186(3) 0.6677(2) 0.0415(9) Uani 1 1 d . U . . .
C35 C 0.3701(3) 0.5939(3) 0.6589(2) 0.0469(11) Uani 1 1 d . U . . .
H35 H 0.3367 0.6320 0.6234 0.056 Uiso 1 1 calc R U . . .
C36 C 0.3928(3) 0.6141(3) 0.7015(3) 0.0495(11) Uani 1 1 d . U . . .
H36 H 0.3741 0.6658 0.6951 0.059 Uiso 1 1 calc R U . . .
C37 C 0.4428(3) 0.5599(3) 0.7538(2) 0.0423(9) Uani 1 1 d . U . . .
C38 C 0.4678(3) 0.4848(2) 0.7628(2) 0.0403(9) Uani 1 1 d . U . . .
H38 H 0.5016 0.4469 0.7980 0.048 Uiso 1 1 calc R U . . .
C39 C 0.4445(3) 0.4639(2) 0.7215(2) 0.0403(9) Uani 1 1 d . U . . .
H39 H 0.4616 0.4117 0.7296 0.048 Uiso 1 1 calc R U . . .
C40 C 0.4632(3) 0.5813(3) 0.8011(2) 0.0420(9) Uani 1 1 d . U . . .
O7 O 0.5385(2) 0.66454(19) 0.86750(18) 0.0496(8) Uani 1 1 d . U . . .
O8 O 0.6171(2) 0.59341(19) 0.8170(2) 0.0560(9) Uani 1 1 d . U . . .
N7 N 0.6112(4) 0.9115(3) 0.5118(3) 0.0869(17) Uani 1 1 d . U . . .
H7N H 0.5730 0.9015 0.5316 0.104 Uiso 1 1 calc R U . . .
N8 N 0.5141(4) 1.0133(3) 0.5981(2) 0.0809(15) Uani 1 1 d . U . . .
H8N H 0.4987 0.9809 0.5959 0.097 Uiso 1 1 calc R U . . .
C61 C 0.6367(6) 0.9144(5) 0.4469(4) 0.094(2) Uani 1 1 d . U . . .
C62 C 0.6949(6) 0.9333(6) 0.4354(5) 0.116(3) Uani 1 1 d . U . . .
H62 H 0.7234 0.9401 0.3948 0.139 Uiso 1 1 calc R U . . .
C63 C 0.7067(6) 0.9415(6) 0.4945(4) 0.114(3) Uani 1 1 d . U . . .
H63 H 0.7437 0.9546 0.5000 0.137 Uiso 1 1 calc R U . . .
C64 C 0.6544(6) 0.9267(4) 0.5407(4) 0.091(2) Uani 1 1 d . U . . .
C65 C 0.6402(5) 0.9281(4) 0.6117(3) 0.0854(18) Uani 1 1 d . U . . .
C66 C 0.5826(6) 0.9992(4) 0.6075(3) 0.0832(17) Uani 1 1 d . U . . .
C67 C 0.5840(6) 1.0650(4) 0.6081(3) 0.0867(19) Uani 1 1 d . U . . .
H67 H 0.6243 1.0727 0.6138 0.104 Uiso 1 1 calc R U . . .
C68 C 0.5164(5) 1.1161(4) 0.5988(3) 0.0883(19) Uani 1 1 d . U . . .
H68 H 0.5022 1.1657 0.5969 0.106 Uiso 1 1 calc R U . . .
C69 C 0.4723(5) 1.0845(4) 0.5925(3) 0.0838(17) Uani 1 1 d . U . . .
C70 C 0.3958(6) 1.1107(4) 0.5919(4) 0.092(2) Uani 1 1 d . U . . .
C71 C 0.7085(6) 0.9238(5) 0.6363(4) 0.100(2) Uani 1 1 d . U . . .
H71A H 0.7222 0.9671 0.6020 0.150 Uiso 1 1 calc R U . . .
H71B H 0.7461 0.8758 0.6408 0.150 Uiso 1 1 calc R U . . .
H71C H 0.7002 0.9259 0.6815 0.150 Uiso 1 1 calc R U . . .
C72 C 0.3646(7) 1.1996(5) 0.5581(5) 0.122(3) Uani 1 1 d . U . . .
H72A H 0.3748 1.2184 0.5878 0.182 Uiso 1 1 calc R U . . .
H72B H 0.3137 1.2166 0.5532 0.182 Uiso 1 1 calc R U . . .
H72C H 0.3857 1.2198 0.5120 0.182 Uiso 1 1 calc R U . . .
C73 C 0.3679(7) 1.0810(6) 0.6691(4) 0.124(3) Uani 1 1 d . U . . .
H73A H 0.3881 1.0250 0.6922 0.186 Uiso 1 1 calc R U . . .
H73B H 0.3166 1.0972 0.6688 0.186 Uiso 1 1 calc R U . . .
H73C H 0.3817 1.1023 0.6943 0.186 Uiso 1 1 calc R U . . .
C74 C 0.6242(5) 0.8567(4) 0.6670(3) 0.0761(18) Uani 1 1 d . U . . .
C75 C 0.5814(4) 0.8590(3) 0.7238(3) 0.0764(19) Uani 1 1 d . U . . .
H75 H 0.5600 0.9058 0.7279 0.092 Uiso 1 1 calc R U . . .
C76 C 0.5695(4) 0.7937(3) 0.7748(3) 0.0662(16) Uani 1 1 d . U . . .
H76 H 0.5406 0.7960 0.8138 0.079 Uiso 1 1 calc R U . . .
C77 C 0.6001(3) 0.7248(3) 0.7690(3) 0.0533(12) Uani 1 1 d . U . . .
C78 C 0.6440(3) 0.7217(3) 0.7134(3) 0.0573(13) Uani 1 1 d . U . . .
H78 H 0.6667 0.6745 0.7101 0.069 Uiso 1 1 calc R U . . .
C79 C 0.6553(4) 0.7875(3) 0.6624(3) 0.0690(17) Uani 1 1 d . U . . .
H79 H 0.6847 0.7850 0.6237 0.083 Uiso 1 1 calc R U . . .
C80 C 0.5839(3) 0.6556(3) 0.8218(2) 0.0467(10) Uani 1 1 d . U . . .
O9 O 0.5953(2) 0.36004(18) 0.89434(17) 0.0466(7) Uani 1 1 d . U . . .
O10 O 0.5235(2) 0.37416(19) 0.98122(17) 0.0489(8) Uani 1 1 d . U . . .
N9 N 0.4001(2) 0.0904(2) 1.02068(19) 0.0420(8) Uani 1 1 d . U . . .
H9N H 0.4442 0.0825 1.0262 0.050 Uiso 1 1 calc R U . . .
N10 N 0.5076(2) 0.0849(2) 0.88620(19) 0.0419(8) Uani 1 1 d . U . . .
H10N H 0.5264 0.0788 0.9228 0.050 Uiso 1 1 calc R U . . .
C81 C 0.3590(3) 0.0540(3) 1.0711(2) 0.0452(10) Uani 1 1 d . U . . .
C82 C 0.2945(3) 0.0810(3) 1.0432(3) 0.0559(12) Uani 1 1 d . U . . .
H82 H 0.2557 0.0657 1.0661 0.067 Uiso 1 1 calc R U . . .
C83 C 0.2960(3) 0.1367(3) 0.9728(3) 0.0554(12) Uani 1 1 d . U . . .
H83 H 0.2581 0.1654 0.9407 0.066 Uiso 1 1 calc R U . . .
C84 C 0.3617(3) 0.1416(3) 0.9599(2) 0.0445(10) Uani 1 1 d . U . . .
C85 C 0.3940(3) 0.1876(3) 0.8937(2) 0.0456(10) Uani 1 1 d . U . . .
C86 C 0.4419(3) 0.1347(3) 0.8609(2) 0.0427(9) Uani 1 1 d . U . . .
C87 C 0.4322(3) 0.1271(3) 0.8040(3) 0.0518(11) Uani 1 1 d . U . . .
H87 H 0.3915 0.1546 0.7755 0.062 Uiso 1 1 calc R U . . .
C88 C 0.4941(3) 0.0705(3) 0.7954(3) 0.0539(12) Uani 1 1 d . U . . .
H88 H 0.5019 0.0532 0.7602 0.065 Uiso 1 1 calc R U . . .
C89 C 0.5402(3) 0.0455(3) 0.8463(2) 0.0464(10) Uani 1 1 d . U . . .
C90 C 0.6170(3) -0.0033(3) 0.8543(3) 0.0511(11) Uani 1 1 d . U . . .
C91 C 0.3337(3) 0.2501(3) 0.8425(3) 0.0546(12) Uani 1 1 d . U . . .
H91A H 0.3091 0.2258 0.8303 0.082 Uiso 1 1 calc R U . . .
H91B H 0.3530 0.2821 0.8001 0.082 Uiso 1 1 calc R U . . .
H91C H 0.3007 0.2818 0.8645 0.082 Uiso 1 1 calc R U . . .
C92 C 0.6318(4) -0.0546(4) 0.8167(3) 0.0730(18) Uani 1 1 d . U . . .
H92A H 0.6817 -0.0865 0.8213 0.109 Uiso 1 1 calc R U . . .
H92B H 0.6199 -0.0224 0.7673 0.109 Uiso 1 1 calc R U . . .
H92C H 0.6034 -0.0874 0.8378 0.109 Uiso 1 1 calc R U . . .
C93 C 0.6599(4) 0.0504(4) 0.8188(3) 0.0737(17) Uani 1 1 d . U . . .
H93A H 0.6515 0.0824 0.8431 0.111 Uiso 1 1 calc R U . . .
H93B H 0.6453 0.0832 0.7700 0.111 Uiso 1 1 calc R U . . .
H93C H 0.7100 0.0198 0.8208 0.111 Uiso 1 1 calc R U . . .
C94 C 0.4337(3) 0.2284(3) 0.9067(2) 0.0436(10) Uani 1 1 d . U . . .
C95 C 0.4877(3) 0.2472(2) 0.8617(2) 0.0426(10) Uani 1 1 d . U . . .
H95 H 0.5000 0.2335 0.8238 0.051 Uiso 1 1 calc R U . . .
C96 C 0.5238(3) 0.2859(3) 0.8711(2) 0.0448(10) Uani 1 1 d . U . . .
H96 H 0.5609 0.2975 0.8404 0.054 Uiso 1 1 calc R U . . .
C97 C 0.5054(3) 0.3076(2) 0.9259(2) 0.0430(10) Uani 1 1 d . U . . .
C98 C 0.4508(3) 0.2902(3) 0.9700(2) 0.0472(11) Uani 1 1 d . U . . .
H98 H 0.4374 0.3054 1.0069 0.057 Uiso 1 1 calc R U . . .
C99 C 0.4151(3) 0.2506(3) 0.9606(2) 0.0477(11) Uani 1 1 d . U . . .
H99 H 0.3780 0.2389 0.9914 0.057 Uiso 1 1 calc R U . . .
C100 C 0.5440(3) 0.3497(2) 0.9347(2) 0.0440(10) Uani 1 1 d . U . . .
O26 O 0.56503(16) 0.50504(16) 0.97291(14) 0.0360(6) Uani 1 1 d . U . . .
Pr1 Pr 0.63163(2) 0.45980(2) 0.88764(2) 0.03461(7) Uani 1 1 d . U . . .
Pr2 Pr 0.45233(2) 0.60465(2) 0.92593(2) 0.03387(7) Uani 1 1 d . U . . .
O1B O 0.9737(12) 0.5974(12) 0.7916(13) 0.191(8) Uani 0.5 1 d . U P . .
O2B O 1.0412(10) 0.6138(9) 0.8443(11) 0.148(6) Uani 0.5 1 d . U P . .
N1B N 0.8925(7) 0.9741(8) 0.5217(7) 0.083(3) Uani 0.5 1 d . U P . .
H1BN H 0.9321 0.9346 0.5318 0.100 Uiso 0.5 1 calc R U P . .
N2BN N 0.9968(7) 0.9860(7) 0.6139(6) 0.078(3) Uani 0.5 1 d . U P . .
H2BN H 1.0140 0.9495 0.5997 0.094 Uiso 0.5 1 calc R U P . .
C1B C 0.8639(9) 1.0140(9) 0.4597(9) 0.085(3) Uani 0.5 1 d . U P . .
C2B C 0.8068(9) 1.0658(10) 0.4643(9) 0.088(4) Uani 0.5 1 d . U P . .
H2B H 0.7742 1.1033 0.4279 0.106 Uiso 0.5 1 calc R U P . .
C3B C 0.8015(9) 1.0566(9) 0.5336(8) 0.081(3) Uani 0.5 1 d . U P . .
H3B H 0.7648 1.0869 0.5526 0.097 Uiso 0.5 1 calc R U P . .
C4B C 0.8564(8) 0.9991(8) 0.5666(8) 0.074(3) Uani 0.5 1 d . U P . .
C5B C 0.8798(9) 0.9709(9) 0.6434(8) 0.082(3) Uani 0.5 1 d . U P . .
C6B C 0.9319(8) 1.0071(8) 0.6375(7) 0.075(3) Uani 0.5 1 d . U P . .
C7B C 0.9223(9) 1.0693(9) 0.6495(8) 0.084(3) Uani 0.5 1 d . U P . .
H7B H 0.8799 1.0991 0.6636 0.101 Uiso 0.5 1 calc R U P . .
C8B C 0.9879(9) 1.0801(9) 0.6366(9) 0.087(4) Uani 0.5 1 d . U P . .
H8B H 0.9967 1.1177 0.6430 0.105 Uiso 0.5 1 calc R U P . .
C9B C 1.0365(9) 1.0294(9) 0.6140(8) 0.084(3) Uani 0.5 1 d . U P . .
C10B C 1.1051(10) 1.0167(11) 0.5977(11) 0.099(4) Uani 0.5 1 d . U P . .
C11B C 0.9112(9) 0.8831(10) 0.6817(9) 0.089(3) Uani 0.5 1 d . U P . .
C12B C 0.8896(11) 0.8347(12) 0.6716(12) 0.109(5) Uani 0.5 1 d . U P . .
H12D H 0.8572 0.8556 0.6352 0.131 Uiso 0.5 1 calc R U P . .
C13B C 0.9131(12) 0.7572(12) 0.7120(13) 0.120(5) Uani 0.5 1 d . U P . .
H13D H 0.8924 0.7266 0.7072 0.143 Uiso 0.5 1 calc R U P . .
C14B C 0.9673(12) 0.7224(13) 0.7605(13) 0.119(5) Uani 0.5 1 d . U P . .
C15B C 0.9921(11) 0.7681(11) 0.7674(11) 0.102(4) Uani 0.5 1 d . U P . .
H15B H 1.0303 0.7470 0.7980 0.123 Uiso 0.5 1 calc R U P . .
C16B C 0.9621(11) 0.8481(12) 0.7292(11) 0.107(5) Uani 0.5 1 d . U P . .
H16B H 0.9791 0.8792 0.7378 0.128 Uiso 0.5 1 calc R U P . .
C17B C 0.9978(14) 0.6382(15) 0.7970(15) 0.133(6) Uani 0.5 1 d . U P . .
C18B C 0.8176(8) 0.9996(10) 0.6867(9) 0.089(4) Uani 0.5 1 d . U P . .
H18A H 0.7797 0.9825 0.6870 0.133 Uiso 0.5 1 calc R U P . .
H18B H 0.8005 1.0556 0.6660 0.133 Uiso 0.5 1 calc R U P . .
H18C H 0.8331 0.9790 0.7346 0.133 Uiso 0.5 1 calc R U P . .
C19B C 1.1167(13) 1.0873(13) 0.5796(13) 0.130(6) Uani 0.5 1 d . U P . .
H19A H 1.0814 1.1304 0.5455 0.196 Uiso 0.5 1 calc R U P . .
H19B H 1.1637 1.0838 0.5594 0.196 Uiso 0.5 1 calc R U P . .
H19C H 1.1127 1.0951 0.6216 0.196 Uiso 0.5 1 calc R U P . .
C20B C 1.1457(12) 0.9516(15) 0.6618(12) 0.135(7) Uani 0.5 1 d . U P . .
H20A H 1.1301 0.9643 0.7016 0.202 Uiso 0.5 1 calc R U P . .
H20B H 1.1960 0.9433 0.6538 0.202 Uiso 0.5 1 calc R U P . .
H20C H 1.1375 0.9050 0.6716 0.202 Uiso 0.5 1 calc R U P . .
O1E O 0.5311(6) 0.5347(9) 0.5664(7) 0.037(3) Uani 0.5 1 d D U P A 1
N1E N 0.5992(4) 0.5907(4) 0.5814(4) 0.0481(18) Uani 0.5 1 d D U P A 1
C1E C 0.5503(6) 0.5587(6) 0.5975(7) 0.059(4) Uani 0.5 1 d D U P A 1
H1E H 0.5269 0.5543 0.6407 0.071 Uiso 0.5 1 calc R U P A 1
C2E C 0.6406(8) 0.6022(9) 0.5175(6) 0.087(4) Uani 0.5 1 d D U P A 1
H2E1 H 0.6529 0.5579 0.5076 0.130 Uiso 0.5 1 calc R U P A 1
H2E2 H 0.6836 0.6081 0.5232 0.130 Uiso 0.5 1 calc R U P A 1
H2E3 H 0.6131 0.6485 0.4788 0.130 Uiso 0.5 1 calc R U P A 1
C3E C 0.6137(7) 0.6164(7) 0.6284(6) 0.069(3) Uani 0.5 1 d D U P A 1
H3E1 H 0.5896 0.5977 0.6729 0.103 Uiso 0.5 1 calc R U P A 1
H3E2 H 0.5969 0.6725 0.6072 0.103 Uiso 0.5 1 calc R U P A 1
H3E3 H 0.6644 0.5962 0.6365 0.103 Uiso 0.5 1 calc R U P A 1
O1F O 0.5347(8) 0.5396(10) 0.5697(8) 0.061(5) Uani 0.5 1 d D U P B 2
N1F N 0.5458(4) 0.6246(4) 0.5979(3) 0.052(2) Uani 0.5 1 d D U P B 2
C1F C 0.5576(5) 0.5534(5) 0.6082(6) 0.040(3) Uani 0.5 1 d D U P B 2
H1F H 0.5851 0.5118 0.6471 0.047 Uiso 0.5 1 calc R U P B 2
C2F C 0.5034(6) 0.6912(5) 0.5388(5) 0.063(3) Uani 0.5 1 d D U P B 2
H2F1 H 0.5093 0.6786 0.4993 0.095 Uiso 0.5 1 calc R U P B 2
H2F2 H 0.5188 0.7345 0.5251 0.095 Uiso 0.5 1 calc R U P B 2
H2F3 H 0.4538 0.7050 0.5524 0.095 Uiso 0.5 1 calc R U P B 2
C3F C 0.5735(7) 0.6402(6) 0.6449(5) 0.059(3) Uani 0.5 1 d D U P B 2
H3F1 H 0.5993 0.5918 0.6829 0.088 Uiso 0.5 1 calc R U P B 2
H3F2 H 0.5346 0.6708 0.6642 0.088 Uiso 0.5 1 calc R U P B 2
H3F3 H 0.6053 0.6685 0.6191 0.088 Uiso 0.5 1 calc R U P B 2
O1C O 0.5438(2) 0.0765(2) 1.01188(18) 0.0528(8) Uani 1 1 d D U . . .
N1C N 0.6133(3) 0.0518(3) 1.0945(3) 0.0667(13) Uani 1 1 d D U . . .
C1C C 0.5965(3) 0.0383(3) 1.0466(3) 0.0529(11) Uani 1 1 d D U . . .
C2C C 0.5640(4) 0.1113(5) 1.1151(4) 0.090(2) Uani 1 1 d D U . . .
H2C1 H 0.5197 0.1346 1.0898 0.136 Uiso 1 1 d R U . . .
H2C2 H 0.5842 0.1506 1.1035 0.136 Uiso 1 1 d R U . . .
H2C3 H 0.5551 0.0886 1.1654 0.136 Uiso 1 1 d R U . . .
C3C C 0.6759(4) 0.0004(5) 1.1379(4) 0.091(2) Uani 1 1 d D U . . .
H3C1 H 0.7139 -0.0195 1.1101 0.136 Uiso 1 1 d R U . . .
H3C2 H 0.6655 -0.0422 1.1777 0.136 Uiso 1 1 d R U . . .
H3C3 H 0.6904 0.0288 1.1549 0.136 Uiso 1 1 d R U . . .
O1H O 0.9208(2) 0.5312(2) 0.5786(2) 0.0615(10) Uani 1 1 d D U . . .
C1H C 0.9200(3) 0.5921(3) 0.5710(3) 0.079(2) Uani 1 1 d D U . . .
H1H H 0.9615 0.6039 0.5533 0.095 Uiso 1 1 calc R U . . .
N1H N 0.8665(4) 0.6436(4) 0.5851(4) 0.138(4) Uani 1 1 d D U . . .
C2H C 0.8001(6) 0.6265(8) 0.6129(10) 0.297(15) Uani 1 1 d D U . . .
H2H1 H 0.8041 0.5791 0.6116 0.446 Uiso 1 1 d R U . . .
H2H2 H 0.7606 0.6689 0.5837 0.446 Uiso 1 1 d R U . . .
H2H3 H 0.7921 0.6207 0.6610 0.446 Uiso 1 1 d R U . . .
C3H C 0.8718(7) 0.7164(5) 0.5734(6) 0.197(8) Uani 1 1 d D U . . .
H3H1 H 0.8825 0.7124 0.6177 0.296 Uiso 1 1 d R U . . .
H3H2 H 0.8272 0.7583 0.5552 0.296 Uiso 1 1 d R U . . .
H3H3 H 0.9094 0.7267 0.5398 0.296 Uiso 1 1 d R U . . .
O1D O 0.1144(2) 0.9067(3) 1.0218(3) 0.0913(17) Uani 1 1 d D U . . .
N1D N 0.1893(2) 0.8594(2) 1.1100(3) 0.0879(18) Uani 1 1 d D U . . .
C1D C 0.1302(3) 0.9062(3) 1.0731(3) 0.099(2) Uani 1 1 d D U . . .
C2D C 0.2426(4) 0.8023(4) 1.0895(5) 0.108(3) Uani 1 1 d D U . . .
H2D1 H 0.2200 0.7839 1.0676 0.129 Uiso 1 1 calc R U . . .
H2D2 H 0.2691 0.7580 1.1309 0.129 Uiso 1 1 calc R U . . .
C3D C 0.2936(5) 0.8410(6) 1.0362(7) 0.135(4) Uani 1 1 d D U . . .
H3D1 H 0.2662 0.8890 0.9988 0.203 Uiso 1 1 d R U . . .
H3D2 H 0.3252 0.8064 1.0162 0.203 Uiso 1 1 d R U . . .
H3D3 H 0.3213 0.8516 1.0602 0.203 Uiso 1 1 d R U . . .
C4D C 0.2017(4) 0.8649(5) 1.1724(4) 0.102(2) Uani 1 1 d D U . . .
H4D1 H 0.1692 0.9143 1.1719 0.122 Uiso 1 1 calc R U . . .
H4D2 H 0.2504 0.8634 1.1713 0.122 Uiso 1 1 calc R U . . .
C5D C 0.1903(5) 0.7981(6) 1.2403(6) 0.128(4) Uani 1 1 d D U . . .
H5D1 H 0.1432 0.7978 1.2396 0.192 Uiso 1 1 d R U . . .
H5D2 H 0.1951 0.8045 1.2811 0.192 Uiso 1 1 d R U . . .
H5D3 H 0.2254 0.7495 1.2426 0.192 Uiso 1 1 d R U . . .
O1I O 0.4890(4) 0.8947(3) 0.5880(2) 0.115(2) Uani 1 1 d D U . . .
N1I N 0.3986(6) 0.8525(4) 0.6172(6) 0.202(5) Uani 1 1 d D U . . .
C1I C 0.4450(5) 0.8809(4) 0.5736(4) 0.147(4) Uani 1 1 d D U . . .
H1I H 0.4427 0.8911 0.5263 0.177 Uiso 1 1 calc R U . . .
C2I C 0.3959(9) 0.8322(8) 0.7028(8) 0.222(7) Uani 1 1 d . U . . .
H2I1 H 0.4143 0.8660 0.7079 0.332 Uiso 1 1 d R U . . .
H2I2 H 0.4244 0.7787 0.7304 0.332 Uiso 1 1 d R U . . .
H2I3 H 0.3471 0.8417 0.7193 0.332 Uiso 1 1 d R U . . .
C3I C 0.3458(11) 0.8391(9) 0.5867(12) 0.356(16) Uani 1 1 d . U . . .
H3I1 H 0.3139 0.8179 0.6227 0.534 Uiso 1 1 d R U . . .
H3I2 H 0.3720 0.8035 0.5660 0.534 Uiso 1 1 d R U . . .
H3I3 H 0.3185 0.8882 0.5503 0.534 Uiso 1 1 d R U . . .
O1G O 0.9649(6) 0.1364(7) 0.4302(7) 0.097(3) Uani 0.5 1 d . U P . .
N1G N 0.8613(7) 0.2230(7) 0.4392(7) 0.082(3) Uani 0.5 1 d . U P . .
C1G C 0.9165(9) 0.1624(8) 0.4632(8) 0.082(4) Uani 0.5 1 d . U P . .
H1G H 0.9198 0.1348 0.5125 0.098 Uiso 0.5 1 calc R U P . .
C2G C 0.8511(14) 0.2766(14) 0.3684(11) 0.147(10) Uani 0.5 1 d . U P . .
H2G1 H 0.8115 0.3230 0.3647 0.221 Uiso 0.5 1 d R U P . .
H2G2 H 0.8407 0.2547 0.3416 0.221 Uiso 0.5 1 d R U P . .
H2G3 H 0.8936 0.2892 0.3498 0.221 Uiso 0.5 1 d R U P . .
C3G C 0.8034(10) 0.2414(9) 0.4779(10) 0.106(6) Uani 0.5 1 d . U P . .
H3G1 H 0.8117 0.2048 0.5271 0.159 Uiso 0.5 1 d R U P . .
H3G2 H 0.7636 0.2397 0.4608 0.159 Uiso 0.5 1 d R U P . .
H3G3 H 0.7927 0.2931 0.4732 0.159 Uiso 0.5 1 d R U P . .
O1A O 0.3539(5) 0.5659(5) 0.9089(5) 0.056(2) Uiso 0.6 1 d D U P C 1
N1A N 0.2714(6) 0.5503(6) 0.8681(5) 0.118(4) Uiso 0.6 1 d D U P C 1
C1A C 0.3370(5) 0.5308(6) 0.8885(5) 0.080(3) Uiso 0.6 1 d D U P C 1
C2A C 0.2164(7) 0.6205(10) 0.8716(12) 0.162(7) Uiso 0.6 1 d D U P C 1
H2T1 H 0.1715 0.6282 0.8555 0.244 Uiso 0.5 1 calc R U P C 1
H2T2 H 0.2116 0.6143 0.9198 0.244 Uiso 0.5 1 calc R U P C 1
H2T3 H 0.2303 0.6651 0.8418 0.244 Uiso 0.5 1 calc R U P C 1
C3A C 0.2607(10) 0.4985(11) 0.8441(10) 0.195(9) Uiso 0.6 1 d D U P C 1
H3T4 H 0.2116 0.5177 0.8306 0.293 Uiso 0.5 1 calc R U P C 1
H3T5 H 0.2912 0.4974 0.8040 0.293 Uiso 0.5 1 calc R U P C 1
H3T6 H 0.2725 0.4467 0.8821 0.293 Uiso 0.5 1 calc R U P C 1
O1AB O 0.3560(6) 0.5794(7) 0.8988(7) 0.050(3) Uiso 0.4 1 d D U P C 2
N1AB N 0.2578(8) 0.6046(10) 0.8477(8) 0.125(5) Uiso 0.4 1 d D U P C 2
C1AB C 0.3089(7) 0.6225(9) 0.8585(7) 0.098(4) Uiso 0.4 1 d D U P C 2
C2AB C 0.2603(16) 0.5246(12) 0.8895(16) 0.148(8) Uiso 0.4 1 d D U P C 2
H2R1 H 0.2213 0.5168 0.8775 0.223 Uiso 0.5 1 d R U P C 2
H2R2 H 0.3049 0.4871 0.8844 0.223 Uiso 0.5 1 d R U P C 2
H2R3 H 0.2551 0.5181 0.9378 0.223 Uiso 0.5 1 d R U P C 2
C3AB C 0.2074(12) 0.6716(14) 0.7943(13) 0.170(10) Uiso 0.4 1 d D U P C 2
H2R4 H 0.1718 0.6542 0.7895 0.255 Uiso 0.5 1 d R U P C 2
H2R5 H 0.1845 0.7162 0.8044 0.255 Uiso 0.5 1 d R U P C 2
H2R6 H 0.2341 0.6856 0.7507 0.255 Uiso 0.5 1 d R U P C 2
O1AA O 0.7159(3) 0.4911(3) 0.9303(3) 0.0875(15) Uani 1 1 d D U . . .
N1AA N 0.7510(6) 0.5978(7) 0.8887(6) 0.114(5) Uiso 0.5 1 d D . P . .
C1AA C 0.7480(6) 0.5339(6) 0.8938(6) 0.116(6) Uiso 0.5 1 d D . P . .
H1AA H 0.7781 0.5173 0.8613 0.139 Uiso 0.5 1 calc R U P . .
C2AA C 0.7102(9) 0.6360(9) 0.9324(9) 0.101(5) Uiso 0.5 1 d D . P . .
H2A4 H 0.7232 0.6015 0.9813 0.151 Uiso 0.5 1 d R U P . .
H2A5 H 0.6600 0.6492 0.9265 0.151 Uiso 0.5 1 d R U P . .
H2A6 H 0.7199 0.6827 0.9188 0.151 Uiso 0.5 1 d R U P . .
C3AA C 0.7951(11) 0.6386(10) 0.8391(11) 0.177(12) Uiso 0.5 1 d D . P . .
H3A4 H 0.8385 0.6251 0.8620 0.265 Uiso 0.5 1 d R U P . .
H3A5 H 0.7699 0.6940 0.8211 0.265 Uiso 0.5 1 d R U P . .
H3A6 H 0.8067 0.6238 0.8005 0.265 Uiso 0.5 1 d R U P . .

loop_
_atom_site_aniso_label
_atom_site_aniso_U_11
_atom_site_aniso_U_22
_atom_site_aniso_U_33
_atom_site_aniso_U_23
_atom_site_aniso_U_13
_atom_site_aniso_U_12
O1 0.0408(15) 0.0521(18) 0.0336(15) -0.0200(13) 0.0076(12) -0.0103(13)
O2 0.0463(18) 0.090(3) 0.0367(17) -0.0282(18) 0.0039(13) -0.0089(18)
N1 0.046(2) 0.063(2) 0.047(2) -0.0312(18) 0.0136(16) -0.0228(18)
N2 0.048(2) 0.059(2) 0.046(2) -0.0283(19) 0.0141(16) -0.0199(17)
C1 0.051(3) 0.075(3) 0.050(2) -0.032(2) 0.011(2) -0.025(2)
C2 0.070(3) 0.082(3) 0.050(3) -0.038(2) 0.019(2) -0.031(3)
C3 0.069(3) 0.074(3) 0.056(3) -0.040(2) 0.023(2) -0.031(3)
C4 0.046(2) 0.063(3) 0.048(2) -0.034(2) 0.0199(18) -0.022(2)
C5 0.047(2) 0.057(3) 0.053(2) -0.031(2) 0.0196(18) -0.0223(19)
C6 0.046(2) 0.059(3) 0.057(3) -0.033(2) 0.0190(19) -0.0208(19)
C7 0.051(3) 0.066(3) 0.096(4) -0.046(3) 0.017(3) -0.019(2)
C8 0.048(3) 0.070(3) 0.098(5) -0.042(3) 0.017(3) -0.020(2)
C9 0.045(2) 0.066(3) 0.055(3) -0.029(2) 0.0139(19) -0.020(2)
C10 0.068(3) 0.070(3) 0.058(3) -0.027(3) -0.001(2) -0.027(3)
C11 0.053(3) 0.062(3) 0.070(3) -0.039(3) 0.020(2) -0.025(2)
C12 0.060(3) 0.079(4) 0.120(6) -0.045(4) -0.011(3) -0.019(3)
C13 0.155(7) 0.091(5) 0.062(4) -0.026(4) -0.011(4) -0.052(5)
C14 0.040(2) 0.053(2) 0.042(2) -0.0241(19) 0.0130(16) -0.0160(18)
C15 0.043(2) 0.072(3) 0.043(2) -0.034(2) 0.0105(18) -0.018(2)
C16 0.037(2) 0.060(3) 0.041(2) -0.026(2) 0.0068(17) -0.0127(19)
C17 0.041(2) 0.049(2) 0.038(2) -0.0211(18) 0.0126(16) -0.0152(18)
C18 0.045(2) 0.068(3) 0.040(2) -0.021(2) 0.0073(18) -0.011(2)
C19 0.043(2) 0.066(3) 0.043(2) -0.020(2) 0.0069(18) -0.009(2)
C20 0.042(2) 0.043(2) 0.0319(19) -0.0148(17) 0.0071(15) -0.0125(17)
O5 0.0588(19) 0.0373(15) 0.0408(16) -0.0191(13) 0.0000(14) -0.0070(14)
O6 0.068(2) 0.0436(17) 0.0412(17) -0.0188(14) 0.0060(15) -0.0091(15)
C43 0.068(4) 0.109(6) 0.109(5) -0.018(4) -0.006(3) -0.030(4)
N6 0.048(3) 0.068(3) 0.089(4) 0.003(2) -0.003(2) -0.007(2)
C42 0.062(4) 0.105(5) 0.108(5) -0.010(4) -0.011(3) -0.033(4)
C41 0.054(3) 0.067(4) 0.102(4) 0.001(3) -0.006(3) -0.018(3)
N5 0.047(2) 0.058(3) 0.108(4) 0.000(3) -0.008(2) -0.008(2)
C44 0.057(3) 0.072(4) 0.108(4) -0.006(3) -0.013(3) -0.011(3)
C45 0.069(4) 0.078(4) 0.105(4) -0.014(3) -0.005(3) -0.012(3)
C46 0.059(4) 0.069(3) 0.105(5) -0.009(3) -0.003(3) -0.007(3)
C47 0.085(5) 0.081(4) 0.102(5) -0.008(3) -0.014(4) -0.014(3)
C48 0.078(4) 0.069(4) 0.101(4) 0.000(3) -0.014(4) -0.011(3)
C49 0.053(3) 0.062(3) 0.087(4) 0.007(3) -0.006(3) -0.004(2)
C50 0.057(3) 0.076(4) 0.100(5) 0.002(3) -0.005(3) -0.024(3)
C51 0.068(3) 0.064(3) 0.094(4) -0.010(3) -0.009(3) -0.007(3)
C52 0.073(3) 0.059(3) 0.082(4) -0.008(3) 0.001(3) -0.005(3)
C53 0.071(3) 0.051(3) 0.064(3) -0.011(2) 0.003(3) -0.001(2)
C54 0.061(3) 0.049(2) 0.049(3) -0.019(2) -0.006(2) -0.003(2)
C55 0.064(3) 0.047(3) 0.085(4) -0.013(3) -0.004(3) -0.007(2)
C56 0.064(3) 0.063(3) 0.103(5) -0.014(3) -0.004(3) -0.009(3)
C57 0.064(3) 0.036(2) 0.040(2) -0.0186(17) 0.0015(18) -0.0079(19)
C58 0.100(6) 0.102(6) 0.127(6) -0.029(5) -0.013(5) -0.014(5)
C59 0.069(4) 0.126(7) 0.144(8) -0.004(6) 0.009(5) -0.040(4)
C60 0.106(6) 0.076(4) 0.134(8) 0.012(4) -0.030(6) -0.028(4)
O3 0.0572(17) 0.0383(14) 0.0286(13) -0.0179(12) -0.0004(12) -0.0127(13)
O4 0.082(2) 0.0369(15) 0.0370(16) -0.0225(13) -0.0036(15) -0.0093(15)
N3 0.0498(19) 0.0340(16) 0.0313(16) -0.0157(13) -0.0003(14) -0.0158(14)
N4 0.0442(18) 0.0372(17) 0.0344(16) -0.0158(14) -0.0021(13) -0.0135(14)
C21 0.058(2) 0.0364(19) 0.0291(19) -0.0146(16) -0.0003(17) -0.0168(17)
C22 0.071(3) 0.040(2) 0.041(2) -0.0186(18) 0.004(2) -0.027(2)
C23 0.063(3) 0.050(2) 0.037(2) -0.0197(19) 0.0055(19) -0.031(2)
C24 0.050(2) 0.042(2) 0.0319(19) -0.0179(16) 0.0000(16) -0.0194(17)
C25 0.050(2) 0.045(2) 0.0322(19) -0.0185(17) 0.0023(16) -0.0178(18)
C26 0.048(2) 0.043(2) 0.0349(19) -0.0194(16) -0.0006(16) -0.0135(17)
C27 0.049(2) 0.067(3) 0.044(2) -0.019(2) -0.0016(19) -0.022(2)
C28 0.051(2) 0.059(3) 0.040(2) -0.015(2) -0.0083(18) -0.015(2)
C29 0.049(2) 0.0370(19) 0.0351(19) -0.0165(16) -0.0041(16) -0.0096(17)
C30 0.057(3) 0.034(2) 0.038(2) -0.0120(17) -0.0035(18) -0.0115(18)
C31 0.055(3) 0.062(3) 0.046(3) -0.025(2) 0.007(2) -0.024(2)
C32 0.068(3) 0.070(3) 0.038(2) -0.010(2) -0.007(2) -0.021(3)
C33 0.078(4) 0.046(3) 0.080(4) -0.031(3) 0.007(3) -0.019(3)
C34 0.052(2) 0.046(2) 0.0291(18) -0.0198(16) 0.0048(16) -0.0174(18)
C35 0.058(3) 0.043(2) 0.037(2) -0.0217(18) -0.0067(19) -0.0064(19)
C36 0.067(3) 0.039(2) 0.039(2) -0.0230(18) -0.006(2) -0.006(2)
C37 0.054(2) 0.038(2) 0.0318(19) -0.0179(16) 0.0035(17) -0.0117(17)
C38 0.054(2) 0.0367(19) 0.0272(18) -0.0153(16) 0.0016(16) -0.0113(17)
C39 0.056(2) 0.0354(19) 0.0308(18) -0.0165(16) 0.0014(16) -0.0151(18)
C40 0.058(2) 0.038(2) 0.0271(18) -0.0185(16) 0.0047(16) -0.0112(18)
O7 0.068(2) 0.0407(16) 0.0408(16) -0.0181(13) 0.0154(14) -0.0259(15)
O8 0.074(2) 0.0386(16) 0.0529(19) -0.0212(14) 0.0218(17) -0.0257(15)
N7 0.168(5) 0.066(3) 0.045(2) -0.032(2) 0.033(3) -0.064(3)
N8 0.168(4) 0.054(2) 0.038(2) -0.028(2) 0.031(3) -0.060(3)
C61 0.169(6) 0.086(4) 0.051(3) -0.039(3) 0.038(3) -0.072(4)
C62 0.185(6) 0.135(6) 0.067(4) -0.058(4) 0.049(4) -0.100(5)
C63 0.187(6) 0.135(6) 0.064(4) -0.053(4) 0.050(4) -0.108(5)
C64 0.172(6) 0.075(4) 0.053(3) -0.033(3) 0.037(3) -0.079(4)
C65 0.164(5) 0.062(3) 0.051(3) -0.030(2) 0.033(3) -0.067(3)
C66 0.167(5) 0.059(3) 0.038(3) -0.024(2) 0.023(3) -0.059(3)
C67 0.167(5) 0.058(3) 0.048(3) -0.022(3) 0.009(3) -0.058(3)
C68 0.173(5) 0.060(3) 0.052(3) -0.030(3) 0.007(3) -0.057(3)
C69 0.166(5) 0.058(3) 0.045(3) -0.030(2) 0.019(3) -0.055(3)
C70 0.173(5) 0.075(4) 0.054(3) -0.042(3) 0.025(3) -0.060(4)
C71 0.182(6) 0.088(5) 0.057(4) -0.038(3) 0.042(4) -0.084(5)
C72 0.204(9) 0.089(5) 0.104(6) -0.066(4) 0.020(6) -0.062(5)
C73 0.219(10) 0.135(7) 0.060(4) -0.066(4) 0.044(5) -0.092(7)
C74 0.141(5) 0.057(3) 0.047(3) -0.030(2) 0.032(3) -0.056(3)
C75 0.146(5) 0.045(3) 0.045(3) -0.027(2) 0.032(3) -0.046(3)
C76 0.116(4) 0.045(2) 0.040(2) -0.023(2) 0.023(3) -0.035(3)
C77 0.086(3) 0.040(2) 0.039(2) -0.0198(18) 0.017(2) -0.031(2)
C78 0.088(4) 0.052(3) 0.048(2) -0.030(2) 0.022(2) -0.039(3)
C79 0.115(5) 0.056(3) 0.050(3) -0.031(2) 0.034(3) -0.048(3)
C80 0.061(3) 0.041(2) 0.037(2) -0.0146(17) 0.0088(18) -0.0236(19)
O9 0.074(2) 0.0386(15) 0.0362(15) -0.0197(13) 0.0029(14) -0.0256(15)
O10 0.074(2) 0.0422(16) 0.0370(16) -0.0262(14) -0.0003(14) -0.0153(15)
N9 0.057(2) 0.0419(18) 0.0325(17) -0.0168(14) 0.0044(15) -0.0238(16)
N10 0.064(2) 0.0394(17) 0.0308(16) -0.0176(14) 0.0025(15) -0.0242(16)
C81 0.062(3) 0.039(2) 0.040(2) -0.0195(18) 0.0099(18) -0.0233(19)
C82 0.061(3) 0.055(3) 0.054(3) -0.021(2) 0.006(2) -0.028(2)
C83 0.061(3) 0.053(3) 0.050(3) -0.018(2) 0.000(2) -0.024(2)
C84 0.058(2) 0.039(2) 0.039(2) -0.0166(17) -0.0001(17) -0.0209(19)
C85 0.064(3) 0.038(2) 0.038(2) -0.0168(17) 0.0009(18) -0.0208(19)
C86 0.065(3) 0.038(2) 0.0329(19) -0.0153(16) 0.0021(17) -0.0275(18)
C87 0.074(3) 0.051(2) 0.039(2) -0.021(2) -0.008(2) -0.025(2)
C88 0.079(3) 0.052(3) 0.040(2) -0.026(2) -0.001(2) -0.024(2)
C89 0.074(3) 0.040(2) 0.0310(19) -0.0169(17) 0.0069(18) -0.0281(19)
C90 0.070(3) 0.049(2) 0.036(2) -0.0197(19) 0.0120(19) -0.025(2)
C91 0.071(3) 0.042(2) 0.046(3) -0.015(2) -0.005(2) -0.019(2)
C92 0.096(5) 0.069(4) 0.051(3) -0.039(3) 0.001(3) -0.012(3)
C93 0.079(4) 0.072(4) 0.054(3) -0.009(3) 0.013(3) -0.040(3)
C94 0.066(3) 0.035(2) 0.034(2) -0.0158(16) 0.0036(18) -0.0229(19)
C95 0.071(3) 0.036(2) 0.0285(18) -0.0168(16) 0.0060(18) -0.026(2)
C96 0.075(3) 0.036(2) 0.0318(19) -0.0172(17) 0.0082(19) -0.028(2)
C97 0.074(3) 0.0309(19) 0.0303(19) -0.0163(16) 0.0039(18) -0.0220(19)
C98 0.075(3) 0.039(2) 0.035(2) -0.0223(18) 0.0119(19) -0.026(2)
C99 0.071(3) 0.041(2) 0.038(2) -0.0224(18) 0.013(2) -0.026(2)
C100 0.071(3) 0.0300(19) 0.034(2) -0.0167(16) -0.0019(18) -0.0162(18)
O26 0.0488(16) 0.0302(13) 0.0289(13) -0.0151(11) 0.0050(11) -0.0131(12)
Pr1 0.04511(13) 0.03056(11) 0.02990(11) -0.01660(9) 0.00898(9) -0.01456(9)
Pr2 0.05031(14) 0.02794(11) 0.02354(11) -0.01462(8) 0.00513(8) -0.01184(9)
O1B 0.216(14) 0.140(10) 0.234(16) -0.065(9) -0.049(12) -0.079(9)
O2B 0.161(10) 0.110(9) 0.162(10) -0.033(7) -0.025(9) -0.055(8)
N1B 0.093(6) 0.084(6) 0.083(5) -0.047(4) 0.016(4) -0.036(4)
N2BN 0.094(5) 0.073(5) 0.075(6) -0.045(5) 0.017(4) -0.029(4)
C1B 0.098(6) 0.082(6) 0.085(5) -0.046(5) 0.015(4) -0.037(5)
C2B 0.105(7) 0.082(6) 0.082(6) -0.045(5) 0.013(5) -0.032(5)
C3B 0.093(6) 0.079(6) 0.078(5) -0.040(4) 0.013(4) -0.037(5)
C4B 0.078(5) 0.076(5) 0.079(4) -0.041(4) 0.017(4) -0.037(4)
C5B 0.090(5) 0.084(5) 0.075(5) -0.039(4) 0.013(4) -0.035(4)
C6B 0.090(5) 0.073(5) 0.063(6) -0.036(5) 0.012(4) -0.026(4)
C7B 0.101(6) 0.077(6) 0.081(7) -0.047(5) 0.022(5) -0.031(5)
C8B 0.110(6) 0.084(6) 0.080(7) -0.048(6) 0.023(5) -0.041(5)
C9B 0.106(5) 0.081(6) 0.074(7) -0.044(5) 0.018(4) -0.035(4)
C10B 0.107(6) 0.105(7) 0.102(7) -0.063(6) 0.021(5) -0.042(5)
C11B 0.092(6) 0.086(5) 0.090(6) -0.037(4) 0.011(5) -0.040(4)
C12B 0.115(8) 0.098(6) 0.121(8) -0.045(5) -0.003(6) -0.045(5)
C13B 0.126(8) 0.102(6) 0.137(9) -0.044(5) -0.011(7) -0.052(6)
C14B 0.126(8) 0.110(6) 0.128(8) -0.044(5) -0.006(7) -0.054(5)
C15B 0.106(8) 0.098(6) 0.102(8) -0.036(5) 0.002(6) -0.045(5)
C16B 0.115(8) 0.102(6) 0.102(7) -0.039(5) 0.001(6) -0.043(5)
C17B 0.140(9) 0.111(7) 0.147(9) -0.045(6) -0.009(7) -0.052(6)
C18B 0.085(7) 0.109(9) 0.080(7) -0.050(7) 0.018(6) -0.037(6)
C19B 0.154(13) 0.125(9) 0.147(13) -0.090(8) 0.035(10) -0.060(8)
C20B 0.125(11) 0.153(10) 0.114(10) -0.062(8) 0.017(8) -0.037(8)
O1E 0.037(5) 0.044(7) 0.042(6) -0.018(5) 0.007(4) -0.027(5)
N1E 0.059(5) 0.038(4) 0.047(4) -0.011(3) -0.007(3) -0.022(4)
C1E 0.072(8) 0.054(7) 0.055(8) -0.020(6) -0.005(6) -0.027(7)
C2E 0.131(11) 0.094(10) 0.061(6) -0.044(7) 0.022(7) -0.061(9)
C3E 0.095(9) 0.069(8) 0.053(6) -0.030(6) 0.007(6) -0.039(7)
O1F 0.093(10) 0.036(6) 0.060(7) -0.023(6) -0.033(6) -0.011(6)
N1F 0.083(6) 0.039(3) 0.038(4) -0.013(3) -0.002(4) -0.028(4)
C1F 0.050(6) 0.039(5) 0.026(4) -0.012(4) -0.003(4) -0.013(4)
C2F 0.098(8) 0.045(5) 0.046(5) -0.006(4) -0.015(5) -0.033(5)
C3F 0.082(8) 0.053(6) 0.042(5) -0.011(4) -0.002(5) -0.036(6)
O1C 0.067(2) 0.062(2) 0.0407(17) -0.0253(16) 0.0024(15) -0.0305(17)
N1C 0.070(3) 0.069(3) 0.071(3) -0.042(3) -0.014(2) -0.014(2)
C1C 0.067(3) 0.048(3) 0.050(3) -0.020(2) 0.001(2) -0.028(2)
C2C 0.096(5) 0.100(5) 0.085(5) -0.061(5) -0.009(4) -0.014(4)
C3C 0.090(5) 0.097(5) 0.084(5) -0.036(4) -0.020(4) -0.025(4)
O1H 0.062(2) 0.069(2) 0.059(2) -0.039(2) 0.0143(18) -0.0196(19)
C1H 0.088(4) 0.090(4) 0.086(5) -0.062(4) 0.049(4) -0.049(3)
N1H 0.190(7) 0.111(5) 0.150(8) -0.100(5) 0.105(6) -0.080(5)
C2H 0.230(12) 0.225(16) 0.56(4) -0.30(2) 0.245(19) -0.146(13)
C3H 0.329(18) 0.137(8) 0.190(14) -0.125(10) 0.147(14) -0.141(11)
O1D 0.051(2) 0.079(3) 0.086(3) 0.011(3) -0.014(2) -0.017(2)
N1D 0.057(3) 0.052(3) 0.120(4) -0.009(3) -0.022(3) -0.009(2)
C1D 0.060(4) 0.072(4) 0.105(5) 0.002(4) -0.009(3) -0.009(3)
C2D 0.088(5) 0.069(4) 0.134(7) -0.028(4) -0.028(4) -0.004(4)
C3D 0.088(6) 0.112(7) 0.170(10) -0.044(7) 0.010(6) -0.025(5)
C4D 0.064(4) 0.085(5) 0.131(6) -0.028(4) -0.006(4) -0.021(4)
C5D 0.089(6) 0.116(7) 0.130(7) 0.000(6) -0.033(5) -0.039(5)
O1I 0.257(7) 0.082(3) 0.050(2) -0.041(2) 0.049(3) -0.108(4)
N1I 0.287(12) 0.122(7) 0.155(8) 0.033(6) -0.009(7) -0.142(8)
C1I 0.325(11) 0.108(6) 0.064(5) -0.026(4) 0.024(6) -0.155(8)
C2I 0.237(16) 0.180(13) 0.134(8) 0.062(7) -0.058(8) -0.096(12)
C3I 0.54(3) 0.32(3) 0.216(16) 0.062(14) -0.084(16) -0.35(3)
O1G 0.108(7) 0.089(7) 0.111(8) -0.068(7) 0.028(6) -0.035(6)
N1G 0.114(7) 0.060(5) 0.074(6) -0.042(5) 0.005(5) -0.021(5)
C1G 0.107(7) 0.063(6) 0.076(7) -0.040(5) 0.014(5) -0.024(5)
C2G 0.162(17) 0.128(13) 0.083(8) -0.027(7) 0.005(8) -0.009(13)
C3G 0.130(10) 0.069(9) 0.090(9) -0.040(8) 0.017(8) -0.008(8)
O1AA 0.104(4) 0.109(4) 0.077(3) -0.042(3) 0.008(3) -0.065(3)

loop_
_atom_type_symbol
_atom_type_description
_atom_type_scat_dispersion_real
_atom_type_scat_dispersion_imag
_atom_type_scat_source
C C 0.0181 0.0091 'International Tables Vol C Tables 4.2.6.8 and 6.1.1.4'
H H 0.0000 0.0000 'International Tables Vol C Tables 4.2.6.8 and 6.1.1.4'
N N 0.0311 0.0180 'International Tables Vol C Tables 4.2.6.8 and 6.1.1.4'
O O 0.0492 0.0322 'International Tables Vol C Tables 4.2.6.8 and 6.1.1.4'
Pr Pr -2.4164 10.2820 'International Tables Vol C Tables 4.2.6.8 and 6.1.1.4'

loop_
_geom_angle_atom_site_label_1
_geom_angle_atom_site_label_2
_geom_angle_atom_site_label_3
_geom_angle
_geom_angle_site_symmetry_1
_geom_angle_site_symmetry_3
C20 O1 Pr1 91.9(3) . .
C20 O2 Pr1 94.3(3) . .
C1 N1 C4 110.5(5) . .
C1 N1 H1N 124.8 . .
C4 N1 H1N 124.8 . .
C6 N2 C9 110.5(5) . .
C6 N2 H2N 124.7 . .
C9 N2 H2N 124.7 . .
N1 C1 C2 106.6(5) . .
N1 C1 C10 122.1(5) . 2_766
C2 C1 C10 130.7(6) . 2_766
C1 C2 C3 108.2(5) . .
C1 C2 H2 125.9 . .
C3 C2 H2 125.9 . .
C4 C3 C2 107.7(6) . .
C4 C3 H3 126.1 . .
C2 C3 H3 126.1 . .
C3 C4 N1 106.9(5) . .
C3 C4 C5 130.3(5) . .
N1 C4 C5 122.8(5) . .
C6 C5 C4 110.8(4) . .
C6 C5 C14 111.6(5) . .
C4 C5 C14 112.8(4) . .
C6 C5 C11 108.3(5) . .
C4 C5 C11 108.0(5) . .
C14 C5 C11 105.0(4) . .
C7 C6 N2 106.6(5) . .
C7 C6 C5 129.8(5) . .
N2 C6 C5 123.6(5) . .
C6 C7 C8 108.5(6) . .
C6 C7 H7 125.8 . .
C8 C7 H7 125.8 . .
C9 C8 C7 107.0(5) . .
C9 C8 H8 126.5 . .
C7 C8 H8 126.5 . .
C8 C9 N2 107.4(5) . .
C8 C9 C10 128.4(6) . .
N2 C9 C10 123.9(5) . .
C9 C10 C1 114.5(5) . 2_766
C9 C10 C13 107.8(6) . .
C1 C10 C13 109.2(6) 2_766 .
C9 C10 C12 108.5(5) . .
C1 C10 C12 107.7(5) 2_766 .
C13 C10 C12 109.1(6) . .
C5 C11 H11A 109.5 . .
C5 C11 H11B 109.5 . .
H11A C11 H11B 109.5 . .
C5 C11 H11C 109.5 . .
H11A C11 H11C 109.5 . .
H11B C11 H11C 109.5 . .
C10 C12 H12A 109.5 . .
C10 C12 H12B 109.5 . .
H12A C12 H12B 109.5 . .
C10 C12 H12C 109.5 . .
H12A C12 H12C 109.5 . .
H12B C12 H12C 109.5 . .
C10 C13 H13A 109.5 . .
C10 C13 H13B 109.5 . .
H13A C13 H13B 109.5 . .
C10 C13 H13C 109.5 . .
H13A C13 H13C 109.5 . .
H13B C13 H13C 109.5 . .
C19 C14 C15 118.5(4) . .
C19 C14 C5 121.0(4) . .
C15 C14 C5 120.1(5) . .
C16 C15 C14 120.3(5) . .
C16 C15 H15 119.8 . .
C14 C15 H15 119.8 . .
C17 C16 C15 120.9(5) . .
C17 C16 H16 119.6 . .
C15 C16 H16 119.6 . .
C16 C17 C18 119.4(4) . .
C16 C17 C20 120.6(4) . .
C18 C17 C20 120.0(4) . .
C17 C18 C19 120.3(5) . .
C17 C18 H18 119.8 . .
C19 C18 H18 119.8 . .
C14 C19 C18 120.5(5) . .
C14 C19 H19 119.7 . .
C18 C19 H19 119.7 . .
O1 C20 O2 121.5(4) . .
O1 C20 C17 120.2(4) . .
O2 C20 C17 118.3(4) . .
C57 O5 Pr1 163.5(3) . 2_667
C57 O5 Pr2 86.2(3) . .
Pr1 O5 Pr2 97.61(11) 2_667 .
C57 O6 Pr2 99.8(3) . .
C44 C43 C42 106.9(9) . .
C44 C43 H5 126.6 . .
C42 C43 H5 126.6 . .
C46 N6 C49 110.9(7) . .
C46 N6 H6 124.5 . .
C49 N6 H6 124.5 . .
C41 C42 C43 109.8(8) . .
C41 C42 H42 125.1 . .
C43 C42 H42 125.1 . .
N5 C41 C42 106.3(9) . .
N5 C41 C50 122.3(7) . 2_577
C42 C41 C50 130.4(7) . 2_577
C41 N5 C44 110.2(7) . .
C41 N5 H43 124.9 . .
C44 N5 H43 124.9 . .
C43 C44 N5 106.8(8) . .
C43 C44 C45 130.5(10) . .
N5 C44 C45 122.3(8) . .
C44 C45 C46 110.4(8) . .
C44 C45 C51 114.9(7) . .
C46 C45 C51 109.8(7) . .
C44 C45 C58 107.2(9) . .
C46 C45 C58 109.2(8) . .
C51 C45 C58 105.1(8) . .
N6 C46 C47 107.4(9) . .
N6 C46 C45 122.9(8) . .
C47 C46 C45 129.7(11) . .
C48 C47 C46 106.8(10) . .
C48 C47 H47 126.6 . .
C46 C47 H47 126.6 . .
C49 C48 C47 108.9(8) . .
C49 C48 H48 125.5 . .
C47 C48 H48 125.5 . .
C48 C49 N6 105.9(9) . .
C48 C49 C50 130.6(7) . .
N6 C49 C50 122.8(7) . .
C41 C50 C49 114.5(7) 2_577 .
C41 C50 C60 109.4(9) 2_577 .
C49 C50 C60 108.6(7) . .
C41 C50 C59 111.8(7) 2_577 .
C49 C50 C59 105.3(9) . .
C60 C50 C59 107.0(7) . .
C52 C51 C56 119.2(7) . .
C52 C51 C45 119.7(7) . .
C56 C51 C45 121.1(7) . .
C53 C52 C51 120.5(7) . .
C53 C52 H52 119.7 . .
C51 C52 H52 119.7 . .
C52 C53 C54 120.9(7) . .
C52 C53 H53 119.6 . .
C54 C53 H53 119.6 . .
C53 C54 C55 119.6(6) . .
C53 C54 C57 119.3(6) . .
C55 C54 C57 121.1(5) . .
C56 C55 C54 120.2(6) . .
C56 C55 H55 119.9 . .
C54 C55 H55 119.9 . .
C55 C56 C51 119.5(7) . .
C55 C56 H56 120.2 . .
C51 C56 H56 120.2 . .
O6 C57 O5 121.2(5) . .
O6 C57 C54 119.0(5) . .
O5 C57 C54 119.6(5) . .
C45 C58 H04D 109.5 . .
C45 C58 H04E 109.5 . .
H04D C58 H04E 109.5 . .
C45 C58 H04F 109.5 . .
H04D C58 H04F 109.5 . .
H04E C58 H04F 109.5 . .
C50 C59 H03A 109.5 . .
C50 C59 H03B 109.5 . .
H03A C59 H03B 109.5 . .
C50 C59 H03C 109.5 . .
H03A C59 H03C 109.5 . .
H03B C59 H03C 109.5 . .
C50 C60 H04A 109.5 . .
C50 C60 H04B 109.5 . .
H04A C60 H04B 109.5 . .
C50 C60 H04C 109.5 . .
H04A C60 H04C 109.5 . .
H04B C60 H04C 109.5 . .
C40 O3 Pr1 144.7(3) . .
C40 O3 Pr2 90.8(2) . .
Pr1 O3 Pr2 104.07(11) . .
C40 O4 Pr2 93.1(3) . .
C21 N3 C24 110.7(4) . .
C21 N3 H3N 124.7 . .
C24 N3 H3N 124.7 . .
C29 N4 C26 110.3(4) . .
C29 N4 H4N 124.9 . .
C26 N4 H4N 124.9 . .
N3 C21 C22 106.9(4) . .
N3 C21 C30 122.4(4) . 2_666
C22 C21 C30 129.5(4) . 2_666
C21 C22 C23 107.9(4) . .
C21 C22 H22 126.0 . .
C23 C22 H22 126.0 . .
C24 C23 C22 107.5(4) . .
C24 C23 H23 126.3 . .
C22 C23 H23 126.3 . .
C23 C24 N3 107.0(4) . .
C23 C24 C25 130.7(4) . .
N3 C24 C25 122.2(4) . .
C24 C25 C26 111.2(4) . .
C24 C25 C34 110.2(4) . .
C26 C25 C34 112.3(4) . .
C24 C25 C31 108.4(4) . .
C26 C25 C31 108.3(4) . .
C34 C25 C31 106.2(4) . .
C27 C26 N4 107.1(4) . .
C27 C26 C25 128.8(5) . .
N4 C26 C25 124.0(4) . .
C26 C27 C28 107.4(5) . .
C26 C27 H27 126.3 . .
C28 C27 H27 126.3 . .
C29 C28 C27 108.5(4) . .
C29 C28 H28 125.7 . .
C27 C28 H28 125.7 . .
C28 C29 N4 106.7(4) . .
C28 C29 C30 129.1(4) . .
N4 C29 C30 123.8(4) . .
C21 C30 C29 113.4(4) 2_666 .
C21 C30 C33 110.3(5) 2_666 .
C29 C30 C33 109.3(4) . .
C21 C30 C32 107.3(4) 2_666 .
C29 C30 C32 108.0(4) . .
C33 C30 C32 108.4(5) . .
C25 C31 H31A 109.5 . .
C25 C31 H31B 109.5 . .
H31A C31 H31B 109.5 . .
C25 C31 H31C 109.5 . .
H31A C31 H31C 109.5 . .
H31B C31 H31C 109.5 . .
C30 C32 H32A 109.5 . .
C30 C32 H32B 109.5 . .
H32A C32 H32B 109.5 . .
C30 C32 H32C 109.5 . .
H32A C32 H32C 109.5 . .
H32B C32 H32C 109.5 . .
C30 C33 H33A 109.5 . .
C30 C33 H33B 109.5 . .
H33A C33 H33B 109.5 . .
C30 C33 H33C 109.5 . .
H33A C33 H33C 109.5 . .
H33B C33 H33C 109.5 . .
C35 C34 C39 117.9(4) . .
C35 C34 C25 121.0(4) . .
C39 C34 C25 120.9(4) . .
C36 C35 C34 120.6(4) . .
C36 C35 H35 119.7 . .
C34 C35 H35 119.7 . .
C35 C36 C37 121.3(4) . .
C35 C36 H36 119.3 . .
C37 C36 H36 119.3 . .
C38 C37 C36 117.8(4) . .
C38 C37 C40 121.4(4) . .
C36 C37 C40 120.6(4) . .
C39 C38 C37 121.2(4) . .
C39 C38 H38 119.4 . .
C37 C38 H38 119.4 . .
C38 C39 C34 121.0(4) . .
C38 C39 H39 119.5 . .
C34 C39 H39 119.5 . .
O4 C40 O3 120.0(4) . .
O4 C40 C37 121.5(4) . .
O3 C40 C37 118.4(4) . .
C80 O7 Pr2 131.4(3) . .
C80 O8 Pr1 136.5(3) . .
C64 N7 C61 110.1(7) . .
C64 N7 H7N 125.0 . .
C61 N7 H7N 125.0 . .
C66 N8 C69 111.1(6) . .
C66 N8 H8N 124.4 . .
C69 N8 H8N 124.4 . .
C62 C61 N7 106.1(7) . .
C62 C61 C70 132.9(7) . 2_676
N7 C61 C70 120.6(8) . 2_676
C61 C62 C63 109.4(8) . .
C61 C62 H62 125.3 . .
C63 C62 H62 125.3 . .
C64 C63 C62 106.2(9) . .
C64 C63 H63 126.9 . .
C62 C63 H63 126.9 . .
C63 C64 N7 108.2(7) . .
C63 C64 C65 129.1(9) . .
N7 C64 C65 122.6(7) . .
C66 C65 C64 110.9(7) . .
C66 C65 C74 111.1(6) . .
C64 C65 C74 111.2(5) . .
C66 C65 C71 109.5(6) . .
C64 C65 C71 108.1(7) . .
C74 C65 C71 105.8(7) . .
N8 C66 C67 105.9(8) . .
N8 C66 C65 123.1(6) . .
C67 C66 C65 130.9(9) . .
C68 C67 C66 107.6(9) . .
C68 C67 H67 126.2 . .
C66 C67 H67 126.2 . .
C67 C68 C69 109.4(7) . .
C67 C68 H68 125.3 . .
C69 C68 H68 125.3 . .
N8 C69 C68 106.0(9) . .
N8 C69 C70 122.8(7) . .
C68 C69 C70 130.5(7) . .
C69 C70 C61 116.7(7) . 2_676
C69 C70 C72 110.1(8) . .
C61 C70 C72 106.1(8) 2_676 .
C69 C70 C73 109.3(8) . .
C61 C70 C73 106.5(7) 2_676 .
C72 C70 C73 107.7(7) . .
C65 C71 H71A 109.5 . .
C65 C71 H71B 109.5 . .
H71A C71 H71B 109.5 . .
C65 C71 H71C 109.5 . .
H71A C71 H71C 109.5 . .
H71B C71 H71C 109.5 . .
C70 C72 H72A 109.5 . .
C70 C72 H72B 109.5 . .
H72A C72 H72B 109.5 . .
C70 C72 H72C 109.5 . .
H72A C72 H72C 109.5 . .
H72B C72 H72C 109.5 . .
C70 C73 H73A 109.5 . .
C70 C73 H73B 109.5 . .
H73A C73 H73B 109.5 . .
C70 C73 H73C 109.5 . .
H73A C73 H73C 109.5 . .
H73B C73 H73C 109.5 . .
C75 C74 C79 118.4(5) . .
C75 C74 C65 121.3(5) . .
C79 C74 C65 120.3(6) . .
C74 C75 C76 120.9(5) . .
C74 C75 H75 119.5 . .
C76 C75 H75 119.5 . .
C75 C76 C77 120.1(5) . .
C75 C76 H76 119.9 . .
C77 C76 H76 119.9 . .
C78 C77 C76 119.3(5) . .
C78 C77 C80 120.6(4) . .
C76 C77 C80 120.1(5) . .
C77 C78 C79 120.2(5) . .
C77 C78 H78 119.9 . .
C79 C78 H78 119.9 . .
C74 C79 C78 121.1(5) . .
C74 C79 H79 119.5 . .
C78 C79 H79 119.5 . .
O8 C80 O7 125.7(4) . .
O8 C80 C77 117.3(4) . .
O7 C80 C77 116.9(4) . .
C100 O9 Pr1 115.0(3) . .
C100 O10 Pr2 151.1(4) . 2_667
C81 N9 C84 109.8(4) . .
C81 N9 H9N 125.1 . .
C84 N9 H9N 125.1 . .
C86 N10 C89 110.6(4) . .
C86 N10 H10N 124.7 . .
C89 N10 H10N 124.7 . .
C82 C81 N9 108.0(4) . .
C82 C81 C90 129.4(5) . 2_657
N9 C81 C90 122.0(5) . 2_657
C81 C82 C83 107.3(5) . .
C81 C82 H82 126.4 . .
C83 C82 H82 126.4 . .
C84 C83 C82 108.1(5) . .
C84 C83 H83 126.0 . .
C82 C83 H83 126.0 . .
C83 C84 N9 106.9(4) . .
C83 C84 C85 131.0(5) . .
N9 C84 C85 122.1(4) . .
C84 C85 C86 109.1(4) . .
C84 C85 C94 112.4(4) . .
C86 C85 C94 111.3(4) . .
C84 C85 C91 107.9(4) . .
C86 C85 C91 108.8(4) . .
C94 C85 C91 107.2(4) . .
N10 C86 C87 106.9(4) . .
N10 C86 C85 122.2(4) . .
C87 C86 C85 130.9(5) . .
C86 C87 C88 107.7(5) . .
C86 C87 H87 126.2 . .
C88 C87 H87 126.2 . .
C89 C88 C87 108.0(4) . .
C89 C88 H88 126.0 . .
C87 C88 H88 126.0 . .
C88 C89 N10 106.9(5) . .
C88 C89 C90 130.0(5) . .
N10 C89 C90 122.2(4) . .
C89 C90 C81 114.2(4) . 2_657
C89 C90 C92 108.6(5) . .
C81 C90 C92 108.4(4) 2_657 .
C89 C90 C93 108.0(5) . .
C81 C90 C93 108.6(5) 2_657 .
C92 C90 C93 109.0(5) . .
C85 C91 H91A 109.5 . .
C85 C91 H91B 109.5 . .
H91A C91 H91B 109.5 . .
C85 C91 H91C 109.5 . .
H91A C91 H91C 109.5 . .
H91B C91 H91C 109.5 . .
C90 C92 H92A 109.5 . .
C90 C92 H92B 109.5 . .
H92A C92 H92B 109.5 . .
C90 C92 H92C 109.5 . .
H92A C92 H92C 109.5 . .
H92B C92 H92C 109.5 . .
C90 C93 H93A 109.5 . .
C90 C93 H93B 109.5 . .
H93A C93 H93B 109.5 . .
C90 C93 H93C 109.5 . .
H93A C93 H93C 109.5 . .
H93B C93 H93C 109.5 . .
C99 C94 C95 118.6(4) . .
C99 C94 C85 121.6(5) . .
C95 C94 C85 119.7(4) . .
C96 C95 C94 121.2(4) . .
C96 C95 H95 119.4 . .
C94 C95 H95 119.4 . .
C95 C96 C97 120.1(5) . .
C95 C96 H96 120.0 . .
C97 C96 H96 120.0 . .
C98 C97 C96 118.9(4) . .
C98 C97 C100 121.8(4) . .
C96 C97 C100 119.4(4) . .
C97 C98 C99 120.8(4) . .
C97 C98 H98 119.6 . .
C99 C98 H98 119.6 . .
C94 C99 C98 120.4(5) . .
C94 C99 H99 119.8 . .
C98 C99 H99 119.8 . .
O9 C100 O10 123.5(4) . .
O9 C100 C97 117.7(4) . .
O10 C100 C97 118.8(5) . .
Pr1 O26 Pr2 107.39(10) . 2_667
Pr1 O26 Pr2 111.38(11) . .
Pr2 O26 Pr2 110.49(12) 2_667 .
O8 Pr1 O26 83.56(11) . .
O8 Pr1 O9 141.49(13) . .
O26 Pr1 O9 108.44(11) . .
O8 Pr1 O2 97.24(14) . .
O26 Pr1 O2 147.14(12) . .
O9 Pr1 O2 91.36(14) . .
O8 Pr1 O5 142.75(13) . 2_667
O26 Pr1 O5 72.88(10) . 2_667
O9 Pr1 O5 74.67(12) . 2_667
O2 Pr1 O5 88.18(12) . 2_667
O8 Pr1 O3 73.26(12) . .
O26 Pr1 O3 70.81(10) . .
O9 Pr1 O3 76.55(11) . .
O2 Pr1 O3 141.00(11) . .
O5 Pr1 O3 122.56(11) 2_667 .
O8 Pr1 O1 78.06(12) . .
O26 Pr1 O1 155.74(10) . .
O9 Pr1 O1 77.90(11) . .
O2 Pr1 O1 52.37(11) . .
O5 Pr1 O1 130.78(11) 2_667 .
O3 Pr1 O1 88.68(10) . .
O8 Pr1 O1AA 71.40(17) . .
O26 Pr1 O1AA 75.38(15) . .
O9 Pr1 O1AA 146.45(16) . .
O2 Pr1 O1AA 73.84(17) . .
O5 Pr1 O1AA 74.92(15) 2_667 .
O3 Pr1 O1AA 133.04(16) . .
O1 Pr1 O1AA 112.74(15) . .
O8 Pr1 Pr2 119.92(8) . 2_667
O26 Pr1 Pr2 36.40(7) . 2_667
O9 Pr1 Pr2 78.16(8) . 2_667
O2 Pr1 Pr2 132.09(9) . 2_667
O5 Pr1 Pr2 43.91(8) 2_667 2_667
O3 Pr1 Pr2 82.14(7) . 2_667
O1 Pr1 Pr2 155.77(8) . 2_667
O1AA Pr1 Pr2 89.57(12) . 2_667
O7 Pr2 O10 81.01(13) . 2_667
O7 Pr2 O26 142.76(11) . 2_667
O10 Pr2 O26 79.72(11) 2_667 2_667
O7 Pr2 O26 74.96(11) . .
O10 Pr2 O26 75.54(11) 2_667 .
O26 Pr2 O26 69.51(12) 2_667 .
O7 Pr2 O6 89.98(13) . .
O10 Pr2 O6 81.48(12) 2_667 .
O26 Pr2 O6 118.05(11) 2_667 .
O26 Pr2 O6 154.12(12) . .
O7 Pr2 O1AB 140.2(3) . .
O10 Pr2 O1AB 135.3(3) 2_667 .
O26 Pr2 O1AB 72.1(3) 2_667 .
O26 Pr2 O1AB 122.9(3) . .
O6 Pr2 O1AB 82.1(3) . .
O7 Pr2 O4 74.66(13) . .
O10 Pr2 O4 150.07(12) 2_667 .
O26 Pr2 O4 130.13(11) 2_667 .
O26 Pr2 O4 113.63(10) . .
O6 Pr2 O4 81.35(11) . .
O1AB Pr2 O4 65.6(3) . .
O7 Pr2 O3 84.22(11) . .
O10 Pr2 O3 144.00(11) 2_667 .
O26 Pr2 O3 93.09(9) 2_667 .
O26 Pr2 O3 68.96(10) . .
O6 Pr2 O3 131.30(11) . .
O1AB Pr2 O3 72.7(3) . .
O4 Pr2 O3 50.47(10) . .
O7 Pr2 O1A 144.9(2) . .
O10 Pr2 O1A 132.3(2) 2_667 .
O26 Pr2 O1A 66.5(2) 2_667 .
O26 Pr2 O1A 118.6(2) . .
O6 Pr2 O1A 85.7(2) . .
O4 Pr2 O1A 70.3(2) . .
O3 Pr2 O1A 73.0(2) . .
O7 Pr2 O5 132.60(11) . .
O10 Pr2 O5 69.88(12) 2_667 .
O26 Pr2 O5 67.87(10) 2_667 .
O26 Pr2 O5 128.61(10) . .
O6 Pr2 O5 50.22(11) . .
O1AB Pr2 O5 67.6(3) . .
O4 Pr2 O5 115.41(11) . .
O3 Pr2 O5 139.58(11) . .
O1A Pr2 O5 66.8(2) . .
O7 Pr2 Pr1 136.44(9) . 2_667
O10 Pr2 Pr1 55.50(9) 2_667 2_667
O26 Pr2 Pr1 36.21(6) 2_667 2_667
O26 Pr2 Pr1 90.46(7) . 2_667
O6 Pr2 Pr1 86.15(8) . 2_667
O1AB Pr2 Pr1 82.1(3) . 2_667
O4 Pr2 Pr1 146.60(10) . 2_667
O3 Pr2 Pr1 128.90(7) . 2_667
O1A Pr2 Pr1 78.0(2) . 2_667
O5 Pr2 Pr1 38.47(7) . 2_667
O7 Pr2 Pr2 109.06(9) . 2_667
O10 Pr2 Pr2 74.90(8) 2_667 2_667
O26 Pr2 Pr2 34.76(7) 2_667 2_667
O26 Pr2 Pr2 34.75(7) . 2_667
O6 Pr2 Pr2 146.49(8) . 2_667
O1AB Pr2 Pr2 98.2(3) . 2_667
O4 Pr2 Pr2 129.50(7) . 2_667
O3 Pr2 Pr2 79.30(7) . 2_667
O1A Pr2 Pr2 92.8(2) . 2_667
O5 Pr2 Pr2 98.66(7) . 2_667
Pr1 Pr2 Pr2 60.923(6) 2_667 2_667
C4B N1B C1B 112.8(15) . .
C4B N1B H1BN 123.6 . .
C1B N1B H1BN 123.6 . .
C6B N2BN C9B 112.6(12) . .
C6B N2BN H2BN 123.7 . .
C9B N2BN H2BN 123.7 . .
C2B C1B N1B 106.5(15) . .
C2B C1B C10B 133.4(18) . 2_776
N1B C1B C10B 118.9(15) . 2_776
C1B C2B C3B 107.3(17) . .
C1B C2B H2B 126.4 . .
C3B C2B H2B 126.4 . .
C4B C3B C2B 107.0(15) . .
C4B C3B H3B 126.5 . .
C2B C3B H3B 126.5 . .
C3B C4B N1B 106.4(15) . .
C3B C4B C5B 127.1(14) . .
N1B C4B C5B 126.1(14) . .
C6B C5B C18B 106.7(13) . .
C6B C5B C11B 111.6(14) . .
C18B C5B C11B 108.4(14) . .
C6B C5B C4B 106.8(12) . .
C18B C5B C4B 111.3(13) . .
C11B C5B C4B 111.9(13) . .
N2BN C6B C7B 107.2(14) . .
N2BN C6B C5B 123.5(13) . .
C7B C6B C5B 129.1(14) . .
C6B C7B C8B 106.6(14) . .
C6B C7B H7B 126.7 . .
C8B C7B H7B 126.7 . .
C9B C8B C7B 111.1(15) . .
C9B C8B H8B 124.4 . .
C7B C8B H8B 124.4 . .
C10B C9B C8B 132.1(17) . .
C10B C9B N2BN 125.7(15) . .
C8B C9B N2BN 102.2(14) . .
C9B C10B C19B 106.8(18) . .
C9B C10B C20B 106.6(18) . .
C19B C10B C20B 112(2) . .
C9B C10B C1B 117.7(17) . 2_776
C19B C10B C1B 111.5(17) . 2_776
C20B C10B C1B 102.3(16) . 2_776
C16B C11B C12B 114.7(19) . .
C16B C11B C5B 121.3(17) . .
C12B C11B C5B 124.0(18) . .
C13B C12B C11B 122(2) . .
C13B C12B H12D 118.8 . .
C11B C12B H12D 118.8 . .
C12B C13B C14B 121(2) . .
C12B C13B H13D 119.5 . .
C14B C13B H13D 119.5 . .
C15B C14B C13B 117(2) . .
C15B C14B C17B 123(2) . .
C13B C14B C17B 120(2) . .
C14B C15B C16B 120(2) . .
C14B C15B H15B 120.0 . .
C16B C15B H15B 120.0 . .
C11B C16B C15B 124(2) . .
C11B C16B H16B 117.8 . .
C15B C16B H16B 117.8 . .
O1B C17B O2B 122(3) . .
O1B C17B C14B 122(3) . .
O2B C17B C14B 114(2) . .
C5B C18B H18A 109.5 . .
C5B C18B H18B 109.5 . .
H18A C18B H18B 109.5 . .
C5B C18B H18C 109.5 . .
H18A C18B H18C 109.5 . .
H18B C18B H18C 109.5 . .
C10B C19B H19A 109.5 . .
C10B C19B H19B 109.5 . .
H19A C19B H19B 109.5 . .
C10B C19B H19C 109.5 . .
H19A C19B H19C 109.5 . .
H19B C19B H19C 109.5 . .
C10B C20B H20A 109.5 . .
C10B C20B H20B 109.5 . .
H20A C20B H20B 109.5 . .
C10B C20B H20C 109.5 . .
H20A C20B H20C 109.5 . .
H20B C20B H20C 109.5 . .
C1E N1E C2E 122.8(7) . .
C1E N1E C3E 120.7(6) . .
C2E N1E C3E 116.6(8) . .
O1E C1E N1E 130.4(10) . .
O1E C1E H1E 114.8 . .
N1E C1E H1E 114.8 . .
N1E C2E H2E1 109.5 . .
N1E C2E H2E2 109.5 . .
H2E1 C2E H2E2 109.5 . .
N1E C2E H2E3 109.5 . .
H2E1 C2E H2E3 109.5 . .
H2E2 C2E H2E3 109.5 . .
N1E C3E H3E1 109.5 . .
N1E C3E H3E2 109.5 . .
H3E1 C3E H3E2 109.5 . .
N1E C3E H3E3 109.5 . .
H3E1 C3E H3E3 109.5 . .
H3E2 C3E H3E3 109.5 . .
C1F N1F C3F 121.9(6) . .
C1F N1F C2F 121.2(6) . .
C3F N1F C2F 116.9(7) . .
O1F C1F N1F 122.6(10) . .
O1F C1F H1F 118.7 . .
N1F C1F H1F 118.7 . .
N1F C2F H2F1 109.5 . .
N1F C2F H2F2 109.5 . .
H2F1 C2F H2F2 109.5 . .
N1F C2F H2F3 109.5 . .
H2F1 C2F H2F3 109.5 . .
H2F2 C2F H2F3 109.5 . .
N1F C3F H3F1 109.5 . .
N1F C3F H3F2 109.5 . .
H3F1 C3F H3F2 109.5 . .
N1F C3F H3F3 109.5 . .
H3F1 C3F H3F3 109.5 . .
H3F2 C3F H3F3 109.5 . .
C1C N1C C3C 121.8(5) . .
C1C N1C C2C 121.3(4) . .
C3C N1C C2C 116.1(5) . .
O1C C1C N1C 124.6(5) . .
N1C C2C H2C1 109.3 . .
N1C C2C H2C2 109.3 . .
H2C1 C2C H2C2 109.5 . .
N1C C2C H2C3 109.8 . .
H2C1 C2C H2C3 109.5 . .
H2C2 C2C H2C3 109.5 . .
N1C C3C H3C1 109.3 . .
N1C C3C H3C2 109.7 . .
H3C1 C3C H3C2 109.5 . .
N1C C3C H3C3 109.3 . .
H3C1 C3C H3C3 109.5 . .
H3C2 C3C H3C3 109.5 . .
O1H C1H N1H 125.7(5) . .
O1H C1H H1H 117.2 . .
N1H C1H H1H 117.2 . .
C1H N1H C3H 120.7(6) . .
C1H N1H C2H 118.2(6) . .
C3H N1H C2H 121.1(8) . .
N1H C2H H2H1 109.6 . .
N1H C2H H2H2 109.0 . .
H2H1 C2H H2H2 109.5 . .
N1H C2H H2H3 109.8 . .
H2H1 C2H H2H3 109.5 . .
H2H2 C2H H2H3 109.5 . .
N1H C3H H3H1 109.2 . .
N1H C3H H3H2 109.7 . .
H3H1 C3H H3H2 109.5 . .
N1H C3H H3H3 109.5 . .
H3H1 C3H H3H3 109.5 . .
H3H2 C3H H3H3 109.5 . .
C1D N1D C2D 120.9(6) . .
C1D N1D C4D 120.2(5) . .
C2D N1D C4D 118.9(6) . .
O1D C1D N1D 125.9(6) . .
N1D C2D C3D 108.0(6) . .
N1D C2D H2D1 110.1 . .
C3D C2D H2D1 110.1 . .
N1D C2D H2D2 110.1 . .
C3D C2D H2D2 110.1 . .
H2D1 C2D H2D2 108.4 . .
C2D C3D H3D1 109.5 . .
C2D C3D H3D2 109.3 . .
H3D1 C3D H3D2 109.5 . .
C2D C3D H3D3 109.6 . .
H3D1 C3D H3D3 109.5 . .
H3D2 C3D H3D3 109.5 . .
N1D C4D C5D 110.8(7) . .
N1D C4D H4D1 109.5 . .
C5D C4D H4D1 109.5 . .
N1D C4D H4D2 109.5 . .
C5D C4D H4D2 109.5 . .
H4D1 C4D H4D2 108.1 . .
C4D C5D H5D1 109.1 . .
C4D C5D H5D2 110.1 . .
H5D1 C5D H5D2 109.5 . .
C4D C5D H5D3 109.2 . .
H5D1 C5D H5D3 109.5 . .
H5D2 C5D H5D3 109.5 . .
C1I N1I C3I 117.3(13) . .
C1I N1I C2I 122.3(13) . .
C3I N1I C2I 120.4(11) . .
O1I C1I N1I 126.3(11) . .
O1I C1I H1I 116.8 . .
N1I C1I H1I 116.8 . .
N1I C2I H2I1 108.0 . .
N1I C2I H2I2 110.9 . .
H2I1 C2I H2I2 109.5 . .
N1I C2I H2I3 109.5 . .
H2I1 C2I H2I3 109.5 . .
H2I2 C2I H2I3 109.5 . .
N1I C3I H3I1 111.4 . .
N1I C3I H3I2 108.7 . .
H3I1 C3I H3I2 109.5 . .
N1I C3I H3I3 108.4 . .
H3I1 C3I H3I3 109.5 . .
H3I2 C3I H3I3 109.5 . .
C1G N1G C3G 124.5(15) . .
C1G N1G C2G 124.4(16) . .
C3G N1G C2G 110.9(16) . .
O1G C1G N1G 127.8(16) . .
O1G C1G H1G 116.1 . .
N1G C1G H1G 116.1 . .
N1G C2G H2G1 109.1 . .
N1G C2G H2G2 109.5 . .
H2G1 C2G H2G2 109.5 . .
N1G C2G H2G3 109.8 . .
H2G1 C2G H2G3 109.5 . .
H2G2 C2G H2G3 109.5 . .
N1G C3G H3G1 110.1 . .
N1G C3G H3G2 108.7 . .
H3G1 C3G H3G2 109.5 . .
N1G C3G H3G3 109.6 . .
H3G1 C3G H3G3 109.5 . .
H3G2 C3G H3G3 109.5 . .
C1A O1A Pr2 148.6(8) . .
C1A N1A C2A 117.7(7) . .
C1A N1A C3A 116.0(7) . .
C2A N1A C3A 126.3(11) . .
O1A C1A N1A 124.1(9) . .
N1A C2A H2T1 109.5 . .
N1A C2A H2T2 109.5 . .
H2T1 C2A H2T2 109.5 . .
N1A C2A H2T3 109.5 . .
H2T1 C2A H2T3 109.5 . .
H2T2 C2A H2T3 109.5 . .
N1A C3A H3T4 109.5 . .
N1A C3A H3T5 109.5 . .
H3T4 C3A H3T5 109.5 . .
N1A C3A H3T6 109.5 . .
H3T4 C3A H3T6 109.5 . .
H3T5 C3A H3T6 109.5 . .
C1AB O1AB Pr2 129.0(11) . .
C1AB N1AB C2AB 117.1(13) . .
C1AB N1AB C3AB 111.5(12) . .
C2AB N1AB C3AB 131.5(15) . .
O1AB C1AB N1AB 125.4(14) . .
N1AB C2AB H2R1 111.1 . .
N1AB C2AB H2R2 112.8 . .
H2R1 C2AB H2R2 109.5 . .
N1AB C2AB H2R3 104.4 . .
H2R1 C2AB H2R3 109.5 . .
H2R2 C2AB H2R3 109.5 . .
N1AB C3AB H2R4 106.7 . .
N1AB C3AB H2R5 115.4 . .
H2R4 C3AB H2R5 109.5 . .
N1AB C3AB H2R6 106.2 . .
H2R4 C3AB H2R6 109.5 . .
H2R5 C3AB H2R6 109.5 . .
C1AA O1AA Pr1 125.9(6) . .
C1AA N1AA C3AA 124.3(9) . .
C1AA N1AA C2AA 123.8(9) . .
C3AA N1AA C2AA 111.9(13) . .
O1AA C1AA N1AA 135.3(12) . .
O1AA C1AA H1AA 112.3 . .
N1AA C1AA H1AA 112.3 . .
N1AA C2AA H2A4 109.2 . .
N1AA C2AA H2A5 109.5 . .
H2A4 C2AA H2A5 109.5 . .
N1AA C2AA H2A6 109.6 . .
H2A4 C2AA H2A6 109.5 . .
H2A5 C2AA H2A6 109.5 . .
N1AA C3AA H3A4 109.9 . .
N1AA C3AA H3A5 109.9 . .
H3A4 C3AA H3A5 109.5 . .
N1AA C3AA H3A6 108.6 . .
H3A4 C3AA H3A6 109.5 . .
H3A5 C3AA H3A6 109.5 . .

loop_
_geom_bond_atom_site_label_1
_geom_bond_atom_site_label_2
_geom_bond_distance
_geom_bond_site_symmetry_2
O1 C20 1.251(6) .
O1 Pr1 2.519(3) .
O2 C20 1.267(6) .
O2 Pr1 2.459(4) .
N1 C1 1.370(7) .
N1 C4 1.379(7) .
N1 H1N 0.8800 .
N2 C6 1.373(7) .
N2 C9 1.376(7) .
N2 H2N 0.8800 .
C1 C2 1.374(8) .
C1 C10 1.514(9) 2_766
C2 C3 1.412(9) .
C2 H2 0.9500 .
C3 C4 1.370(8) .
C3 H3 0.9500 .
C4 C5 1.516(8) .
C5 C6 1.507(8) .
C5 C14 1.547(6) .
C5 C11 1.553(8) .
C6 C7 1.367(8) .
C7 C8 1.426(9) .
C7 H7 0.9500 .
C8 C9 1.367(9) .
C8 H8 0.9500 .
C9 C10 1.495(9) .
C10 C1 1.514(9) 2_766
C10 C13 1.545(10) .
C10 C12 1.564(10) .
C11 H11A 0.9800 .
C11 H11B 0.9800 .
C11 H11C 0.9800 .
C12 H12A 0.9800 .
C12 H12B 0.9800 .
C12 H12C 0.9800 .
C13 H13A 0.9800 .
C13 H13B 0.9800 .
C13 H13C 0.9800 .
C14 C19 1.387(7) .
C14 C15 1.398(7) .
C15 C16 1.387(6) .
C15 H15 0.9500 .
C16 C17 1.376(7) .
C16 H16 0.9500 .
C17 C18 1.379(7) .
C17 C20 1.511(6) .
C18 C19 1.398(7) .
C18 H18 0.9500 .
C19 H19 0.9500 .
O5 C57 1.292(6) .
O5 Pr1 2.459(3) 2_667
O5 Pr2 2.742(3) .
O6 C57 1.261(7) .
O6 Pr2 2.465(3) .
C43 C44 1.378(11) .
C43 C42 1.395(14) .
C43 H5 0.9500 .
N6 C46 1.305(12) .
N6 C49 1.409(9) .
N6 H6 0.8800 .
C42 C41 1.381(13) .
C42 H42 0.9500 .
C41 N5 1.356(9) .
C41 C50 1.472(13) 2_577
N5 C44 1.404(12) .
N5 H43 0.8800 .
C44 C45 1.498(13) .
C45 C46 1.524(12) .
C45 C51 1.534(10) .
C45 C58 1.549(15) .
C46 C47 1.417(11) .
C47 C48 1.386(14) .
C47 H47 0.9500 .
C48 C49 1.359(13) .
C48 H48 0.9500 .
C49 C50 1.492(13) .
C50 C41 1.472(13) 2_577
C50 C60 1.546(11) .
C50 C59 1.597(12) .
C51 C52 1.400(11) .
C51 C56 1.419(10) .
C52 C53 1.371(9) .
C52 H52 0.9500 .
C53 C54 1.383(8) .
C53 H53 0.9500 .
C54 C55 1.410(9) .
C54 C57 1.475(7) .
C55 C56 1.383(9) .
C55 H55 0.9500 .
C56 H56 0.9500 .
C58 H04D 0.9800 .
C58 H04E 0.9800 .
C58 H04F 0.9800 .
C59 H03A 0.9800 .
C59 H03B 0.9800 .
C59 H03C 0.9800 .
C60 H04A 0.9800 .
C60 H04B 0.9800 .
C60 H04C 0.9800 .
O3 C40 1.292(6) .
O3 Pr1 2.497(3) .
O3 Pr2 2.597(3) .
O4 C40 1.251(5) .
O4 Pr2 2.568(3) .
N3 C21 1.374(6) .
N3 C24 1.380(6) .
N3 H3N 0.8800 .
N4 C29 1.377(6) .
N4 C26 1.382(6) .
N4 H4N 0.8800 .
C21 C22 1.374(7) .
C21 C30 1.500(7) 2_666
C22 C23 1.429(7) .
C22 H22 0.9500 .
C23 C24 1.375(6) .
C23 H23 0.9500 .
C24 C25 1.507(6) .
C25 C26 1.514(6) .
C25 C34 1.535(6) .
C25 C31 1.554(7) .
C26 C27 1.378(7) .
C27 C28 1.417(7) .
C27 H27 0.9500 .
C28 C29 1.374(7) .
C28 H28 0.9500 .
C29 C30 1.518(7) .
C30 C21 1.500(7) 2_666
C30 C33 1.521(7) .
C30 C32 1.557(7) .
C31 H31A 0.9800 .
C31 H31B 0.9800 .
C31 H31C 0.9800 .
C32 H32A 0.9800 .
C32 H32B 0.9800 .
C32 H32C 0.9800 .
C33 H33A 0.9800 .
C33 H33B 0.9800 .
C33 H33C 0.9800 .
C34 C35 1.391(7) .
C34 C39 1.405(6) .
C35 C36 1.387(7) .
C35 H35 0.9500 .
C36 C37 1.400(7) .
C36 H36 0.9500 .
C37 C38 1.386(6) .
C37 C40 1.468(6) .
C38 C39 1.380(6) .
C38 H38 0.9500 .
C39 H39 0.9500 .
O7 C80 1.262(6) .
O7 Pr2 2.412(3) .
O8 C80 1.262(6) .
O8 Pr1 2.422(3) .
N7 C64 1.379(11) .
N7 C61 1.390(8) .
N7 H7N 0.8800 .
N8 C66 1.362(11) .
N8 C69 1.367(9) .
N8 H8N 0.8800 .
C61 C62 1.356(13) .
C61 C70 1.523(12) 2_676
C62 C63 1.438(12) .
C62 H62 0.9500 .
C63 C64 1.360(12) .
C63 H63 0.9500 .
C64 C65 1.522(9) .
C65 C66 1.480(11) .
C65 C74 1.543(8) .
C65 C71 1.553(13) .
C66 C67 1.400(9) .
C67 C68 1.372(13) .
C67 H67 0.9500 .
C68 C69 1.373(12) .
C68 H68 0.9500 .
C69 C70 1.460(13) .
C70 C61 1.523(12) 2_676
C70 C72 1.555(12) .
C70 C73 1.574(10) .
C71 H71A 0.9800 .
C71 H71B 0.9800 .
C71 H71C 0.9800 .
C72 H72A 0.9800 .
C72 H72B 0.9800 .
C72 H72C 0.9800 .
C73 H73A 0.9800 .
C73 H73B 0.9800 .
C73 H73C 0.9800 .
C74 C75 1.387(8) .
C74 C79 1.388(8) .
C75 C76 1.388(7) .
C75 H75 0.9500 .
C76 C77 1.394(7) .
C76 H76 0.9500 .
C77 C78 1.380(7) .
C77 C80 1.496(6) .
C78 C79 1.390(7) .
C78 H78 0.9500 .
C79 H79 0.9500 .
O9 C100 1.267(6) .
O9 Pr1 2.428(3) .
O10 C100 1.268(5) .
O10 Pr2 2.418(3) 2_667
N9 C81 1.377(6) .
N9 C84 1.386(6) .
N9 H9N 0.8800 .
N10 C86 1.369(7) .
N10 C89 1.378(6) .
N10 H10N 0.8800 .
C81 C82 1.360(8) .
C81 C90 1.508(7) 2_657
C82 C83 1.434(8) .
C82 H82 0.9500 .
C83 C84 1.368(8) .
C83 H83 0.9500 .
C84 C85 1.521(7) .
C85 C86 1.528(7) .
C85 C94 1.531(7) .
C85 C91 1.546(7) .
C86 C87 1.370(6) .
C87 C88 1.421(8) .
C87 H87 0.9500 .
C88 C89 1.361(7) .
C88 H88 0.9500 .
C89 C90 1.507(8) .
C90 C81 1.508(7) 2_657
C90 C92 1.542(8) .
C90 C93 1.545(8) .
C91 H91A 0.9800 .
C91 H91B 0.9800 .
C91 H91C 0.9800 .
C92 H92A 0.9800 .
C92 H92B 0.9800 .
C92 H92C 0.9800 .
C93 H93A 0.9800 .
C93 H93B 0.9800 .
C93 H93C 0.9800 .
C94 C99 1.389(6) .
C94 C95 1.394(7) .
C95 C96 1.393(7) .
C95 H95 0.9500 .
C96 C97 1.400(6) .
C96 H96 0.9500 .
C97 C98 1.387(7) .
C97 C100 1.491(7) .
C98 C99 1.402(7) .
C98 H98 0.9500 .
C99 H99 0.9500 .
O26 Pr1 2.426(3) .
O26 Pr2 2.436(3) 2_667
O26 Pr2 2.437(3) .
Pr1 O5 2.459(3) 2_667
Pr1 O1AA 2.522(5) .
Pr1 Pr2 3.9181(3) 2_667
Pr2 O10 2.418(3) 2_667
Pr2 O26 2.436(3) 2_667
Pr2 O1AB 2.476(12) .
Pr2 O1A 2.604(9) .
Pr2 Pr1 3.9181(3) 2_667
Pr2 Pr2 4.0039(4) 2_667
O1B C17B 1.20(3) .
O2B C17B 1.27(3) .
N1B C4B 1.296(18) .
N1B C1B 1.31(2) .
N1B H1BN 0.8800 .
N2BN C6B 1.326(18) .
N2BN C9B 1.45(2) .
N2BN H2BN 0.8800 .
C1B C2B 1.28(2) .
C1B C10B 1.58(2) 2_776
C2B C3B 1.41(2) .
C2B H2B 0.9500 .
C3B C4B 1.30(2) .
C3B H3B 0.9500 .
C4B C5B 1.58(2) .
C5B C6B 1.50(2) .
C5B C18B 1.54(2) .
C5B C11B 1.54(2) .
C6B C7B 1.38(2) .
C7B C8B 1.42(2) .
C7B H7B 0.9500 .
C8B C9B 1.36(2) .
C8B H8B 0.9500 .
C9B C10B 1.35(2) .
C10B C19B 1.46(3) .
C10B C20B 1.51(3) .
C10B C1B 1.58(2) 2_776
C11B C16B 1.34(3) .
C11B C12B 1.37(3) .
C12B C13B 1.37(3) .
C12B H12D 0.9500 .
C13B C14B 1.40(3) .
C13B H13D 0.9500 .
C14B C15B 1.32(3) .
C14B C17B 1.48(3) .
C15B C16B 1.41(3) .
C15B H15B 0.9500 .
C16B H16B 0.9500 .
C18B H18A 0.9800 .
C18B H18B 0.9800 .
C18B H18C 0.9800 .
C19B H19A 0.9800 .
C19B H19B 0.9800 .
C19B H19C 0.9800 .
C20B H20A 0.9800 .
C20B H20B 0.9800 .
C20B H20C 0.9800 .
O1E C1E 1.198(7) .
N1E C1E 1.335(7) .
N1E C2E 1.457(7) .
N1E C3E 1.469(7) .
C1E H1E 0.9500 .
C2E H2E1 0.9800 .
C2E H2E2 0.9800 .
C2E H2E3 0.9800 .
C3E H3E1 0.9800 .
C3E H3E2 0.9800 .
C3E H3E3 0.9800 .
O1F C1F 1.212(7) .
N1F C1F 1.336(7) .
N1F C3F 1.461(7) .
N1F C2F 1.470(7) .
C1F H1F 0.9500 .
C2F H2F1 0.9800 .
C2F H2F2 0.9800 .
C2F H2F3 0.9800 .
C3F H3F1 0.9800 .
C3F H3F2 0.9800 .
C3F H3F3 0.9800 .
O1C C1C 1.205(5) .
N1C C1C 1.326(5) .
N1C C3C 1.462(6) .
N1C C2C 1.470(6) .
C2C H2C1 0.9800 .
C2C H2C2 0.9799 .
C2C H2C3 0.9801 .
C3C H3C1 0.9799 .
C3C H3C2 0.9799 .
C3C H3C3 0.9802 .
O1H C1H 1.206(6) .
C1H N1H 1.320(6) .
C1H H1H 0.9500 .
N1H C3H 1.478(7) .
N1H C2H 1.504(7) .
C2H H2H1 0.9799 .
C2H H2H2 0.9801 .
C2H H2H3 0.9798 .
C3H H3H1 0.9800 .
C3H H3H2 0.9800 .
C3H H3H3 0.9800 .
O1D C1D 1.207(7) .
N1D C1D 1.336(6) .
N1D C2D 1.462(6) .
N1D C4D 1.482(7) .
C2D C3D 1.569(10) .
C2D H2D1 0.9900 .
C2D H2D2 0.9900 .
C3D H3D1 0.9800 .
C3D H3D2 0.9801 .
C3D H3D3 0.9801 .
C4D C5D 1.554(10) .
C4D H4D1 0.9900 .
C4D H4D2 0.9900 .
C5D H5D1 0.9802 .
C5D H5D2 0.9799 .
C5D H5D3 0.9800 .
O1I C1I 1.182(7) .
N1I C1I 1.328(7) .
N1I C3I 1.54(2) .
N1I C2I 1.69(2) .
C1I H1I 0.9500 .
C2I H2I1 0.9802 .
C2I H2I2 0.9800 .
C2I H2I3 0.9800 .
C3I H3I1 0.9799 .
C3I H3I2 0.9799 .
C3I H3I3 0.9801 .
O1G C1G 1.219(17) .
N1G C1G 1.291(19) .
N1G C3G 1.36(2) .
N1G C2G 1.41(2) .
C1G H1G 0.9500 .
C2G H2G1 0.9800 .
C2G H2G2 0.9800 .
C2G H2G3 0.9799 .
C3G H3G1 0.9799 .
C3G H3G2 0.9802 .
C3G H3G3 0.9800 .
O1A C1A 1.192(7) .
N1A C1A 1.347(8) .
N1A C2A 1.498(7) .
N1A C3A 1.502(7) .
C2A H2T1 0.9800 .
C2A H2T2 0.9800 .
C2A H2T3 0.9800 .
C3A H3T4 0.9800 .
C3A H3T5 0.9800 .
C3A H3T6 0.9800 .
O1AB C1AB 1.191(8) .
N1AB C1AB 1.338(8) .
N1AB C2AB 1.482(8) .
N1AB C3AB 1.482(8) .
C2AB H2R1 0.9800 .
C2AB H2R2 0.9800 .
C2AB H2R3 0.9800 .
C3AB H2R4 0.9800 .
C3AB H2R5 0.9800 .
C3AB H2R6 0.9800 .
O1AA C1AA 1.223(8) .
N1AA C1AA 1.323(8) .
N1AA C3AA 1.457(8) .
N1AA C2AA 1.461(8) .
C1AA H1AA 0.9500 .
C2AA H2A4 0.9800 .
C2AA H2A5 0.9800 .
C2AA H2A6 0.9800 .
C3AA H3A4 0.9801 .
C3AA H3A5 0.9801 .
C3AA H3A6 0.9799 .

loop_
_geom_torsion_atom_site_label_1
_geom_torsion_atom_site_label_2
_geom_torsion_atom_site_label_3
_geom_torsion_atom_site_label_4
_geom_torsion
_geom_torsion_site_symmetry_1
_geom_torsion_site_symmetry_2
_geom_torsion_site_symmetry_3
_geom_torsion_site_symmetry_4
C4 N1 C1 C2 -1.2(6) . . . .
C4 N1 C1 C10 171.3(5) . . . 2_766
N1 C1 C2 C3 1.9(7) . . . .
C10 C1 C2 C3 -169.7(6) 2_766 . . .
C1 C2 C3 C4 -1.9(7) . . . .
C2 C3 C4 N1 1.2(6) . . . .
C2 C3 C4 C5 -176.4(5) . . . .
C1 N1 C4 C3 0.0(6) . . . .
C1 N1 C4 C5 177.8(4) . . . .
C3 C4 C5 C6 100.6(7) . . . .
N1 C4 C5 C6 -76.6(6) . . . .
C3 C4 C5 C14 -133.4(6) . . . .
N1 C4 C5 C14 49.4(7) . . . .
C3 C4 C5 C11 -17.8(7) . . . .
N1 C4 C5 C11 165.0(4) . . . .
C9 N2 C6 C7 -0.5(6) . . . .
C9 N2 C6 C5 -178.7(5) . . . .
C4 C5 C6 C7 -107.0(7) . . . .
C14 C5 C6 C7 126.4(7) . . . .
C11 C5 C6 C7 11.2(8) . . . .
C4 C5 C6 N2 70.8(6) . . . .
C14 C5 C6 N2 -55.9(7) . . . .
C11 C5 C6 N2 -171.0(5) . . . .
N2 C6 C7 C8 0.1(8) . . . .
C5 C6 C7 C8 178.2(6) . . . .
C6 C7 C8 C9 0.4(8) . . . .
C7 C8 C9 N2 -0.7(8) . . . .
C7 C8 C9 C10 172.8(6) . . . .
C6 N2 C9 C8 0.8(7) . . . .
C6 N2 C9 C10 -173.1(5) . . . .
C8 C9 C10 C1 153.3(6) . . . 2_766
N2 C9 C10 C1 -34.2(8) . . . 2_766
C8 C9 C10 C13 -84.9(8) . . . .
N2 C9 C10 C13 87.6(7) . . . .
C8 C9 C10 C12 33.0(9) . . . .
N2 C9 C10 C12 -154.4(6) . . . .
C6 C5 C14 C19 -25.5(7) . . . .
C4 C5 C14 C19 -151.0(5) . . . .
C11 C5 C14 C19 91.7(6) . . . .
C6 C5 C14 C15 161.7(5) . . . .
C4 C5 C14 C15 36.1(7) . . . .
C11 C5 C14 C15 -81.2(6) . . . .
C19 C14 C15 C16 -1.3(8) . . . .
C5 C14 C15 C16 171.7(5) . . . .
C14 C15 C16 C17 0.5(9) . . . .
C15 C16 C17 C18 0.4(8) . . . .
C15 C16 C17 C20 -179.8(5) . . . .
C16 C17 C18 C19 -0.5(9) . . . .
C20 C17 C18 C19 179.7(5) . . . .
C15 C14 C19 C18 1.3(9) . . . .
C5 C14 C19 C18 -171.7(5) . . . .
C17 C18 C19 C14 -0.4(9) . . . .
Pr1 O1 C20 O2 -0.1(5) . . . .
Pr1 O1 C20 C17 -178.1(4) . . . .
Pr1 O2 C20 O1 0.1(5) . . . .
Pr1 O2 C20 C17 178.1(4) . . . .
C16 C17 C20 O1 -0.9(7) . . . .
C18 C17 C20 O1 179.0(5) . . . .
C16 C17 C20 O2 -178.9(5) . . . .
C18 C17 C20 O2 0.9(8) . . . .
C44 C43 C42 C41 2.2(12) . . . .
C43 C42 C41 N5 -1.3(11) . . . .
C43 C42 C41 C50 -170.2(9) . . . 2_577
C42 C41 N5 C44 -0.1(9) . . . .
C50 C41 N5 C44 169.9(8) 2_577 . . .
C42 C43 C44 N5 -2.2(11) . . . .
C42 C43 C44 C45 -174.9(9) . . . .
C41 N5 C44 C43 1.5(9) . . . .
C41 N5 C44 C45 174.9(7) . . . .
C43 C44 C45 C46 98.2(13) . . . .
N5 C44 C45 C46 -73.5(10) . . . .
C43 C44 C45 C51 -136.9(10) . . . .
N5 C44 C45 C51 51.4(13) . . . .
C43 C44 C45 C58 -20.6(13) . . . .
N5 C44 C45 C58 167.7(7) . . . .
C49 N6 C46 C47 -1.6(10) . . . .
C49 N6 C46 C45 179.3(7) . . . .
C44 C45 C46 N6 73.9(10) . . . .
C51 C45 C46 N6 -53.7(12) . . . .
C58 C45 C46 N6 -168.5(8) . . . .
C44 C45 C46 C47 -104.9(12) . . . .
C51 C45 C46 C47 127.4(10) . . . .
C58 C45 C46 C47 12.7(13) . . . .
N6 C46 C47 C48 1.4(11) . . . .
C45 C46 C47 C48 -179.6(9) . . . .
C46 C47 C48 C49 -0.7(11) . . . .
C47 C48 C49 N6 -0.2(10) . . . .
C47 C48 C49 C50 170.5(9) . . . .
C46 N6 C49 C48 1.2(9) . . . .
C46 N6 C49 C50 -170.5(8) . . . .
C48 C49 C50 C41 150.3(9) . . . 2_577
N6 C49 C50 C41 -40.3(11) . . . 2_577
C48 C49 C50 C60 27.8(13) . . . .
N6 C49 C50 C60 -162.8(8) . . . .
C48 C49 C50 C59 -86.5(10) . . . .
N6 C49 C50 C59 82.9(9) . . . .
C44 C45 C51 C52 -159.4(10) . . . .
C46 C45 C51 C52 -34.2(14) . . . .
C58 C45 C51 C52 83.1(11) . . . .
C44 C45 C51 C56 19.6(15) . . . .
C46 C45 C51 C56 144.7(10) . . . .
C58 C45 C51 C56 -98.0(11) . . . .
C56 C51 C52 C53 3.8(15) . . . .
C45 C51 C52 C53 -177.2(9) . . . .
C51 C52 C53 C54 -2.2(14) . . . .
C52 C53 C54 C55 -0.2(12) . . . .
C52 C53 C54 C57 178.7(7) . . . .
C53 C54 C55 C56 1.0(12) . . . .
C57 C54 C55 C56 -177.9(7) . . . .
C54 C55 C56 C51 0.7(14) . . . .
C52 C51 C56 C55 -3.1(15) . . . .
C45 C51 C56 C55 178.0(9) . . . .
Pr2 O6 C57 O5 17.4(6) . . . .
Pr2 O6 C57 C54 -158.0(4) . . . .
Pr1 O5 C57 O6 88.8(12) 2_667 . . .
Pr2 O5 C57 O6 -15.4(5) . . . .
Pr1 O5 C57 C54 -95.8(13) 2_667 . . .
Pr2 O5 C57 C54 160.0(5) . . . .
C53 C54 C57 O6 -7.6(9) . . . .
C55 C54 C57 O6 171.3(6) . . . .
C53 C54 C57 O5 176.9(6) . . . .
C55 C54 C57 O5 -4.1(9) . . . .
C24 N3 C21 C22 0.9(5) . . . .
C24 N3 C21 C30 -167.9(4) . . . 2_666
N3 C21 C22 C23 -0.4(5) . . . .
C30 C21 C22 C23 167.4(4) 2_666 . . .
C21 C22 C23 C24 -0.3(5) . . . .
C22 C23 C24 N3 0.8(5) . . . .
C22 C23 C24 C25 -175.1(4) . . . .
C21 N3 C24 C23 -1.1(5) . . . .
C21 N3 C24 C25 175.3(4) . . . .
C23 C24 C25 C26 -112.6(5) . . . .
N3 C24 C25 C26 72.0(5) . . . .
C23 C24 C25 C34 122.1(5) . . . .
N3 C24 C25 C34 -53.2(5) . . . .
C23 C24 C25 C31 6.3(7) . . . .
N3 C24 C25 C31 -169.1(4) . . . .
C29 N4 C26 C27 -0.4(5) . . . .
C29 N4 C26 C25 176.1(4) . . . .
C24 C25 C26 C27 100.7(6) . . . .
C34 C25 C26 C27 -135.3(5) . . . .
C31 C25 C26 C27 -18.3(7) . . . .
C24 C25 C26 N4 -75.0(6) . . . .
C34 C25 C26 N4 49.0(6) . . . .
C31 C25 C26 N4 166.0(4) . . . .
N4 C26 C27 C28 0.4(6) . . . .
C25 C26 C27 C28 -175.9(5) . . . .
C26 C27 C28 C29 -0.3(7) . . . .
C27 C28 C29 N4 0.0(6) . . . .
C27 C28 C29 C30 -173.0(5) . . . .
C26 N4 C29 C28 0.2(5) . . . .
C26 N4 C29 C30 173.7(4) . . . .
C28 C29 C30 C21 -150.4(5) . . . 2_666
N4 C29 C30 C21 37.6(6) . . . 2_666
C28 C29 C30 C33 86.1(7) . . . .
N4 C29 C30 C33 -85.9(6) . . . .
C28 C29 C30 C32 -31.7(7) . . . .
N4 C29 C30 C32 156.3(5) . . . .
C24 C25 C34 C35 160.7(4) . . . .
C26 C25 C34 C35 36.2(6) . . . .
C31 C25 C34 C35 -82.0(5) . . . .
C24 C25 C34 C39 -24.8(6) . . . .
C26 C25 C34 C39 -149.4(4) . . . .
C31 C25 C34 C39 92.4(5) . . . .
C39 C34 C35 C36 0.9(8) . . . .
C25 C34 C35 C36 175.5(5) . . . .
C34 C35 C36 C37 0.9(8) . . . .
C35 C36 C37 C38 -1.5(8) . . . .
C35 C36 C37 C40 -176.4(5) . . . .
C36 C37 C38 C39 0.2(7) . . . .
C40 C37 C38 C39 175.1(4) . . . .
C37 C38 C39 C34 1.6(7) . . . .
C35 C34 C39 C38 -2.1(7) . . . .
C25 C34 C39 C38 -176.7(4) . . . .
Pr2 O4 C40 O3 -24.5(5) . . . .
Pr2 O4 C40 C37 151.6(4) . . . .
Pr1 O3 C40 O4 -92.0(6) . . . .
Pr2 O3 C40 O4 24.1(5) . . . .
Pr1 O3 C40 C37 91.9(6) . . . .
Pr2 O3 C40 C37 -152.0(4) . . . .
C38 C37 C40 O4 -175.7(5) . . . .
C36 C37 C40 O4 -0.9(8) . . . .
C38 C37 C40 O3 0.4(7) . . . .
C36 C37 C40 O3 175.1(5) . . . .
C64 N7 C61 C62 -1.5(10) . . . .
C64 N7 C61 C70 171.8(8) . . . 2_676
N7 C61 C62 C63 0.8(12) . . . .
C70 C61 C62 C63 -171.3(10) 2_676 . . .
C61 C62 C63 C64 0.2(13) . . . .
C62 C63 C64 N7 -1.1(12) . . . .
C62 C63 C64 C65 -178.9(9) . . . .
C61 N7 C64 C63 1.7(10) . . . .
C61 N7 C64 C65 179.7(7) . . . .
C63 C64 C65 C66 101.8(12) . . . .
N7 C64 C65 C66 -75.7(9) . . . .
C63 C64 C65 C74 -134.0(10) . . . .
N7 C64 C65 C74 48.5(12) . . . .
C63 C64 C65 C71 -18.3(13) . . . .
N7 C64 C65 C71 164.2(7) . . . .
C69 N8 C66 C67 0.2(7) . . . .
C69 N8 C66 C65 -176.9(5) . . . .
C64 C65 C66 N8 71.4(8) . . . .
C74 C65 C66 N8 -52.8(9) . . . .
C71 C65 C66 N8 -169.4(6) . . . .
C64 C65 C66 C67 -104.9(9) . . . .
C74 C65 C66 C67 130.8(7) . . . .
C71 C65 C66 C67 14.3(9) . . . .
N8 C66 C67 C68 -0.2(7) . . . .
C65 C66 C67 C68 176.6(6) . . . .
C66 C67 C68 C69 0.2(8) . . . .
C66 N8 C69 C68 -0.1(7) . . . .
C66 N8 C69 C70 -171.2(6) . . . .
C67 C68 C69 N8 -0.1(7) . . . .
C67 C68 C69 C70 170.2(7) . . . .
N8 C69 C70 C61 -37.8(9) . . . 2_676
C68 C69 C70 C61 153.3(7) . . . 2_676
N8 C69 C70 C72 -158.8(6) . . . .
C68 C69 C70 C72 32.4(10) . . . .
N8 C69 C70 C73 83.0(8) . . . .
C68 C69 C70 C73 -85.8(9) . . . .
C66 C65 C74 C75 -27.2(11) . . . .
C64 C65 C74 C75 -151.3(9) . . . .
C71 C65 C74 C75 91.5(10) . . . .
C66 C65 C74 C79 155.7(8) . . . .
C64 C65 C74 C79 31.6(12) . . . .
C71 C65 C74 C79 -85.5(8) . . . .
C79 C74 C75 C76 -0.3(13) . . . .
C65 C74 C75 C76 -177.4(8) . . . .
C74 C75 C76 C77 -0.8(13) . . . .
C75 C76 C77 C78 2.3(11) . . . .
C75 C76 C77 C80 -176.5(7) . . . .
C76 C77 C78 C79 -2.7(10) . . . .
C80 C77 C78 C79 176.0(6) . . . .
C75 C74 C79 C78 -0.1(12) . . . .
C65 C74 C79 C78 177.0(8) . . . .
C77 C78 C79 C74 1.7(11) . . . .
Pr1 O8 C80 O7 -9.4(9) . . . .
Pr1 O8 C80 C77 170.2(4) . . . .
Pr2 O7 C80 O8 -34.2(8) . . . .
Pr2 O7 C80 C77 146.1(4) . . . .
C78 C77 C80 O8 6.5(9) . . . .
C76 C77 C80 O8 -174.8(6) . . . .
C78 C77 C80 O7 -173.8(6) . . . .
C76 C77 C80 O7 4.9(9) . . . .
C84 N9 C81 C82 0.2(5) . . . .
C84 N9 C81 C90 -171.2(4) . . . 2_657
N9 C81 C82 C83 -0.4(6) . . . .
C90 C81 C82 C83 170.3(5) 2_657 . . .
C81 C82 C83 C84 0.4(7) . . . .
C82 C83 C84 N9 -0.2(6) . . . .
C82 C83 C84 C85 176.3(5) . . . .
C81 N9 C84 C83 0.0(6) . . . .
C81 N9 C84 C85 -176.9(4) . . . .
C83 C84 C85 C86 -102.2(6) . . . .
N9 C84 C85 C86 73.9(6) . . . .
C83 C84 C85 C94 133.9(6) . . . .
N9 C84 C85 C94 -50.0(6) . . . .
C83 C84 C85 C91 15.9(7) . . . .
N9 C84 C85 C91 -168.1(4) . . . .
C89 N10 C86 C87 0.1(5) . . . .
C89 N10 C86 C85 -178.5(4) . . . .
C84 C85 C86 N10 -77.4(5) . . . .
C94 C85 C86 N10 47.2(6) . . . .
C91 C85 C86 N10 165.1(4) . . . .
C84 C85 C86 C87 104.3(6) . . . .
C94 C85 C86 C87 -131.0(5) . . . .
C91 C85 C86 C87 -13.1(7) . . . .
N10 C86 C87 C88 0.3(6) . . . .
C85 C86 C87 C88 178.7(5) . . . .
C86 C87 C88 C89 -0.6(6) . . . .
C87 C88 C89 N10 0.6(6) . . . .
C87 C88 C89 C90 -168.3(5) . . . .
C86 N10 C89 C88 -0.5(5) . . . .
C86 N10 C89 C90 169.5(4) . . . .
C88 C89 C90 C81 -147.9(5) . . . 2_657
N10 C89 C90 C81 44.6(6) . . . 2_657
C88 C89 C90 C92 -26.9(7) . . . .
N10 C89 C90 C92 165.6(5) . . . .
C88 C89 C90 C93 91.2(7) . . . .
N10 C89 C90 C93 -76.3(6) . . . .
C84 C85 C94 C99 -28.2(7) . . . .
C86 C85 C94 C99 -150.9(5) . . . .
C91 C85 C94 C99 90.2(6) . . . .
C84 C85 C94 C95 155.0(4) . . . .
C86 C85 C94 C95 32.3(6) . . . .
C91 C85 C94 C95 -86.6(6) . . . .
C99 C94 C95 C96 1.6(7) . . . .
C85 C94 C95 C96 178.6(4) . . . .
C94 C95 C96 C97 -1.0(7) . . . .
C95 C96 C97 C98 -0.3(7) . . . .
C95 C96 C97 C100 -179.2(4) . . . .
C96 C97 C98 C99 0.9(7) . . . .
C100 C97 C98 C99 179.9(5) . . . .
C95 C94 C99 C98 -1.0(7) . . . .
C85 C94 C99 C98 -177.8(5) . . . .
C97 C98 C99 C94 -0.3(8) . . . .
Pr1 O9 C100 O10 -17.0(6) . . . .
Pr1 O9 C100 C97 162.1(3) . . . .
Pr2 O10 C100 O9 -42.8(9) 2_667 . . .
Pr2 O10 C100 C97 138.2(5) 2_667 . . .
C98 C97 C100 O9 176.7(4) . . . .
C96 C97 C100 O9 -4.4(7) . . . .
C98 C97 C100 O10 -4.2(7) . . . .
C96 C97 C100 O10 174.7(4) . . . .
C4B N1B C1B C2B -1(2) . . . .
C4B N1B C1B C10B -170.5(14) . . . 2_776
N1B C1B C2B C3B 1(2) . . . .
C10B C1B C2B C3B 167.9(18) 2_776 . . .
C1B C2B C3B C4B 0(2) . . . .
C2B C3B C4B N1B -0.4(18) . . . .
C2B C3B C4B C5B 172.7(14) . . . .
C1B N1B C4B C3B 0.9(19) . . . .
C1B N1B C4B C5B -172.3(14) . . . .
C3B C4B C5B C6B -95.1(18) . . . .
N1B C4B C5B C6B 76.8(18) . . . .
C3B C4B C5B C18B 21(2) . . . .
N1B C4B C5B C18B -167.1(15) . . . .
C3B C4B C5B C11B 142.6(16) . . . .
N1B C4B C5B C11B -46(2) . . . .
C9B N2BN C6B C7B 4.7(18) . . . .
C9B N2BN C6B C5B -179.6(14) . . . .
C18B C5B C6B N2BN 168.4(14) . . . .
C11B C5B C6B N2BN 50(2) . . . .
C4B C5B C6B N2BN -72.4(18) . . . .
C18B C5B C6B C7B -17(2) . . . .
C11B C5B C6B C7B -135.1(17) . . . .
C4B C5B C6B C7B 102.4(18) . . . .
N2BN C6B C7B C8B -4.6(18) . . . .
C5B C6B C7B C8B 180.0(15) . . . .
C6B C7B C8B C9B 3(2) . . . .
C7B C8B C9B C10B -178(2) . . . .
C7B C8B C9B N2BN -0.3(19) . . . .
C6B N2BN C9B C10B 174.8(18) . . . .
C6B N2BN C9B C8B -2.7(18) . . . .
C8B C9B C10B C19B -24(3) . . . .
N2BN C9B C10B C19B 159.5(18) . . . .
C8B C9B C10B C20B 96(3) . . . .
N2BN C9B C10B C20B -81(2) . . . .
C8B C9B C10B C1B -150.0(19) . . . 2_776
N2BN C9B C10B C1B 33(3) . . . 2_776
C6B C5B C11B C16B 28(2) . . . .
C18B C5B C11B C16B -89(2) . . . .
C4B C5B C11B C16B 147.8(18) . . . .
C6B C5B C11B C12B -153.0(18) . . . .
C18B C5B C11B C12B 90(2) . . . .
C4B C5B C11B C12B -33(2) . . . .
C16B C11B C12B C13B 6(3) . . . .
C5B C11B C12B C13B -172(2) . . . .
C11B C12B C13B C14B -8(4) . . . .
C12B C13B C14B C15B 3(4) . . . .
C12B C13B C14B C17B -172(2) . . . .
C13B C14B C15B C16B 3(4) . . . .
C17B C14B C15B C16B 178(2) . . . .
C12B C11B C16B C15B 0(3) . . . .
C5B C11B C16B C15B 178.4(18) . . . .
C14B C15B C16B C11B -4(4) . . . .
C15B C14B C17B O1B 178(3) . . . .
C13B C14B C17B O1B -7(5) . . . .
C15B C14B C17B O2B 12(4) . . . .
C13B C14B C17B O2B -173(2) . . . .
C2E N1E C1E O1E -0.1(4) . . . .
C3E N1E C1E O1E 179.8(4) . . . .
C3F N1F C1F O1F 179.7(3) . . . .
C2F N1F C1F O1F 0.4(3) . . . .
C3C N1C C1C O1C 176.1(6) . . . .
C2C N1C C1C O1C 6.9(10) . . . .
O1H C1H N1H C3H -179.9(3) . . . .
O1H C1H N1H C2H -0.2(3) . . . .
C2D N1D C1D O1D 0.5(3) . . . .
C4D N1D C1D O1D -179.7(3) . . . .
C1D N1D C2D C3D 88.0(8) . . . .
C4D N1D C2D C3D -91.9(8) . . . .
C1D N1D C4D C5D 104.6(7) . . . .
C2D N1D C4D C5D -75.6(7) . . . .
C3I N1I C1I O1I 180.0(3) . . . .
C2I N1I C1I O1I 0.6(3) . . . .
C3G N1G C1G O1G 167.5(18) . . . .
C2G N1G C1G O1G -8(3) . . . .
Pr2 O1A C1A N1A -153.9(11) . . . .
C2A N1A C1A O1A -0.1(3) . . . .
C3A N1A C1A O1A -180.0(3) . . . .
Pr2 O1AB C1AB N1AB -178.7(11) . . . .
C2AB N1AB C1AB O1AB 0.1(3) . . . .
C3AB N1AB C1AB O1AB 179.8(3) . . . .
Pr1 O1AA C1AA N1AA 119.8(8) . . . .
C3AA N1AA C1AA O1AA -179.9(4) . . . .
C2AA N1AA C1AA O1AA -0.1(4) . . . .

loop_
_platon_squeeze_void_nr
_platon_squeeze_void_average_x
_platon_squeeze_void_average_y
_platon_squeeze_void_average_z
_platon_squeeze_void_volume
_platon_squeeze_void_count_electrons
_platon_squeeze_void_content
1 0.000 0.500 0.000 725 122 ' '
2 0.130 0.796 0.778 7 0 ' '
3 0.221 0.029 0.731 34 0 ' '
4 0.246 0.780 0.740 16 2 ' '
5 0.263 0.177 0.749 13 1 ' '
6 0.779 -0.029 0.269 34 0 ' '
7 0.737 0.823 0.251 13 1 ' '
8 0.755 0.220 0.260 16 2 ' '
9 0.872 0.203 0.222 7 0 ' '
